data_4001039
loop_
_publ_author_name
'Santoro, Amedeo'
'Whitwood, Adrian C.'
'Williams, J. A. Gareth'
'Kozhevnikov, Valery N.'
'Bruce, Duncan W.'

_publ_section_title
;
 Synthesis, Mesomorphism, and Luminescent Properties of Calamitic
 2-Phenylpyridines and Their Complexes with Platinum(II)
;
_journal_issue 16
_journal_name_full 'Chemistry of Materials'
_journal_page_first 3871
_journal_paper_doi 10.1021/cm9012156
_journal_volume 21
_journal_year 2009
_chemical_formula_moiety 'C34 H46 Cl N O3 Pt S'
_chemical_formula_sum 'C34 H46 Cl N O3 Pt S'
_chemical_formula_weight 779.32
_chemical_name_systematic
; 
 ? 
;
_space_group_IT_number 14
_symmetry_cell_setting monoclinic
_symmetry_space_group_name_Hall '-P 2yn'
_symmetry_space_group_name_H-M 'P 1 21/n 1'
_atom_sites_solution_hydrogens geom
_atom_sites_solution_primary direct
_atom_sites_solution_secondary difmap
_audit_creation_method SHELXL-97
_cell_angle_alpha 90.00
_cell_angle_beta 108.1210(10)
_cell_angle_gamma 90.00
_cell_formula_units_Z 24
_cell_length_a 25.5055(12)
_cell_length_b 21.3004(10)
_cell_length_c 37.4088(18)
_cell_measurement_reflns_used 9757
_cell_measurement_temperature 110(2)
_cell_measurement_theta_max 28.29
_cell_measurement_theta_min 2.51
_cell_volume 19315.4(16)
_computing_cell_refinement 'Bruker SMART'
_computing_data_collection 'Bruker SMART'
_computing_data_reduction 'Bruker SAINT'
_computing_molecular_graphics 'Bruker SHELXTL'
_computing_publication_material 'Bruker SHELXTL'
_computing_structure_refinement 'SHELXL-97 (Sheldrick, 1997)'
_computing_structure_solution 'SHELXS-97 (Sheldrick, 1997)'
_diffrn_ambient_temperature 110(2)
_diffrn_measured_fraction_theta_full 0.999
_diffrn_measured_fraction_theta_max 0.999
_diffrn_measurement_device_type 'CCD area detector'
_diffrn_measurement_method 'phi and omega scans'
_diffrn_radiation_monochromator graphite
_diffrn_radiation_source 'fine-focus sealed tube'
_diffrn_radiation_type MoK\a
_diffrn_radiation_wavelength 0.71073
_diffrn_reflns_av_R_equivalents 0.0387
_diffrn_reflns_av_sigmaI/netI 0.0337
_diffrn_reflns_limit_h_max 33
_diffrn_reflns_limit_h_min -33
_diffrn_reflns_limit_k_max 28
_diffrn_reflns_limit_k_min -28
_diffrn_reflns_limit_l_max 49
_diffrn_reflns_limit_l_min -49
_diffrn_reflns_number 198312
_diffrn_reflns_theta_full 28.30
_diffrn_reflns_theta_max 28.30
_diffrn_reflns_theta_min 0.86
_exptl_absorpt_coefficient_mu 4.541
_exptl_absorpt_correction_T_max 0.506
_exptl_absorpt_correction_T_min 0.350
_exptl_absorpt_correction_type multi-scan
_exptl_absorpt_process_details 'SADABS v2.10; (Sheldrick)'
_exptl_crystal_colour yellow
_exptl_crystal_density_diffrn 1.608
_exptl_crystal_density_method 'not measured'
_exptl_crystal_description block
_exptl_crystal_F_000 9408
_exptl_crystal_size_max 0.22
_exptl_crystal_size_mid 0.21
_exptl_crystal_size_min 0.15
_refine_diff_density_max 4.008
_refine_diff_density_min -2.125
_refine_diff_density_rms 0.150
_refine_ls_extinction_method none
_refine_ls_goodness_of_fit_ref 1.080
_refine_ls_hydrogen_treatment constr
_refine_ls_matrix_type full
_refine_ls_number_parameters 2325
_refine_ls_number_reflns 47979
_refine_ls_number_restraints 34
_refine_ls_restrained_S_all 1.081
_refine_ls_R_factor_all 0.0491
_refine_ls_R_factor_gt 0.0329
_refine_ls_shift/su_max 0.006
_refine_ls_shift/su_mean 0.000
_refine_ls_structure_factor_coef Fsqd
_refine_ls_weighting_details 'calc w=1/[\s^2^(Fo^2^)+(0.0290P)^2^+40.7721P] where P=(Fo^2^+2Fc^2^)/3'
_refine_ls_weighting_scheme calc
_refine_ls_wR_factor_gt 0.0719
_refine_ls_wR_factor_ref 0.0790
_reflns_number_gt 38570
_reflns_number_total 47979
_reflns_threshold_expression >2sigma(I)
_cod_data_source_file cm9012156_si_001.cif
_cod_data_source_block dwb0902m
_cod_depositor_comments
;
The following automatic conversions were performed:

'_symmetry_cell_setting' value 'Monoclinic' changed to 'monoclinic'
according to /home/saulius/struct/CIF-dictionaries/cif_core.dic
dictionary named 'cif_core.dic' version 2.4.2 from 2011-04-26.

Automatic conversion script
Id: cif_fix_values 1715 2011-07-08 13:25:40Z adriana 
;
_cod_original_cell_volume 19315.3(16)
_cod_original_sg_symbol_H-M P2(1)/n
_cod_database_code 4001039

loop_
_symmetry_equiv_pos_as_xyz
'x, y, z'
'-x+1/2, y+1/2, -z+1/2'
'-x, -y, -z'
'x-1/2, -y-1/2, z-1/2'

loop_
_atom_site_label
_atom_site_type_symbol
_atom_site_fract_x
_atom_site_fract_y
_atom_site_fract_z
_atom_site_U_iso_or_equiv
_atom_site_adp_type
_atom_site_occupancy
_atom_site_symmetry_multiplicity
_atom_site_calc_flag
_atom_site_refinement_flags
_atom_site_disorder_assembly
_atom_site_disorder_group
C1A C 0.50160(14) 0.05195(16) 0.29497(10) 0.0164(7) Uani 1 1 d . . .
C2A C 0.45289(14) 0.03945(17) 0.30378(10) 0.0183(7) Uani 1 1 d . . .
H2A H 0.4308 0.0733 0.3074 0.022 Uiso 1 1 calc R . .
C3A C 0.43675(14) -0.02204(17) 0.30717(10) 0.0187(7) Uani 1 1 d . . .
C4A C 0.46783(15) -0.07229(17) 0.30144(10) 0.0206(7) Uani 1 1 d . . .
H4A H 0.4557 -0.1141 0.3028 0.025 Uiso 1 1 calc R . .
C5A C 0.51652(15) -0.06111(16) 0.29377(10) 0.0187(7) Uani 1 1 d . . .
H5A H 0.5383 -0.0956 0.2905 0.022 Uiso 1 1 calc R . .
C6A C 0.53448(13) 0.00048(16) 0.29069(9) 0.0153(7) Uani 1 1 d . . .
C7A C 0.58495(14) 0.01592(16) 0.28203(9) 0.0156(7) Uani 1 1 d . . .
C8A C 0.62496(14) -0.02498(16) 0.27690(10) 0.0167(7) Uani 1 1 d . . .
C9A C 0.62772(15) -0.09635(17) 0.27801(11) 0.0208(7) Uani 1 1 d . . .
H9A1 H 0.5921 -0.1150 0.2631 0.025 Uiso 1 1 calc R . .
H9A2 H 0.6374 -0.1120 0.3042 0.025 Uiso 1 1 calc R . .
C10A C 0.67332(15) -0.11197(18) 0.26057(12) 0.0253(8) Uani 1 1 d . . .
H10A H 0.6947 -0.1490 0.2731 0.030 Uiso 1 1 calc R . .
H10B H 0.6572 -0.1210 0.2334 0.030 Uiso 1 1 calc R . .
C11A C 0.71007(15) -0.05392(17) 0.26675(11) 0.0222(8) Uani 1 1 d . . .
H11A H 0.7416 -0.0577 0.2901 0.027 Uiso 1 1 calc R . .
H11B H 0.7243 -0.0471 0.2453 0.027 Uiso 1 1 calc R . .
C12A C 0.67187(14) -0.00124(16) 0.26975(10) 0.0168(7) Uani 1 1 d . . .
C13A C 0.67784(14) 0.06342(17) 0.26537(10) 0.0175(7) Uani 1 1 d . . .
C14A C 0.63629(14) 0.10138(16) 0.27038(10) 0.0168(7) Uani 1 1 d . . .
H14A H 0.6387 0.1454 0.2671 0.020 Uiso 1 1 calc R . .
C15A C 0.72491(14) 0.09064(17) 0.25546(10) 0.0177(7) Uani 1 1 d . . .
C16A C 0.77868(14) 0.06875(17) 0.27261(10) 0.0190(7) Uani 1 1 d . . .
H16A H 0.7849 0.0367 0.2911 0.023 Uiso 1 1 calc R . .
C17A C 0.82290(15) 0.09288(17) 0.26317(10) 0.0201(7) Uani 1 1 d . . .
H17A H 0.8591 0.0777 0.2754 0.024 Uiso 1 1 calc R . .
C18A C 0.81450(14) 0.13927(17) 0.23583(10) 0.0196(7) Uani 1 1 d . . .
C19A C 0.76152(15) 0.16194(18) 0.21822(11) 0.0214(8) Uani 1 1 d . . .
H19A H 0.7555 0.1934 0.1994 0.026 Uiso 1 1 calc R . .
C20A C 0.71735(14) 0.13802(17) 0.22848(10) 0.0197(7) Uani 1 1 d . . .
H20A H 0.6814 0.1543 0.2169 0.024 Uiso 1 1 calc R . .
C21A C 0.36038(15) 0.00969(18) 0.32771(11) 0.0234(8) Uani 1 1 d . . .
H21A H 0.3445 0.0392 0.3067 0.028 Uiso 1 1 calc R . .
H21B H 0.3847 0.0335 0.3493 0.028 Uiso 1 1 calc R . .
C22A C 0.31477(17) -0.0230(2) 0.33889(13) 0.0315(9) Uani 1 1 d . B .
H22A H 0.3310 -0.0434 0.3636 0.038 Uiso 1 1 calc R . .
H22B H 0.2984 -0.0562 0.3203 0.038 Uiso 1 1 calc R . .
C23A C 0.26891(18) 0.0218(2) 0.34129(14) 0.0374(10) Uani 1 1 d . . .
H23A H 0.2526 0.0422 0.3165 0.045 Uiso 1 1 calc R A 1
H23B H 0.2395 -0.0028 0.3469 0.045 Uiso 1 1 calc R A 1
C24K C 0.2888(2) 0.0709(3) 0.37040(19) 0.0633(18) Uani 0.729(18) 1 d P B 1
H24A H 0.3194 0.0943 0.3655 0.076 Uiso 0.729(18) 1 calc PR B 1
H24B H 0.3034 0.0506 0.3953 0.076 Uiso 0.729(18) 1 calc PR B 1
C25K C 0.2421(4) 0.1185(4) 0.3713(3) 0.052(3) Uani 0.729(18) 1 d P B 1
H25A H 0.2591 0.1564 0.3855 0.062 Uiso 0.729(18) 1 calc PR B 1
H25B H 0.2217 0.1315 0.3453 0.062 Uiso 0.729(18) 1 calc PR B 1
C26K C 0.2021(3) 0.0905(4) 0.3892(2) 0.046(2) Uani 0.729(18) 1 d P B 1
H26A H 0.1834 0.0545 0.3743 0.069 Uiso 0.729(18) 1 calc PR B 1
H26B H 0.1747 0.1221 0.3902 0.069 Uiso 0.729(18) 1 calc PR B 1
H26C H 0.2222 0.0766 0.4148 0.069 Uiso 0.729(18) 1 calc PR B 1
C24L C 0.2888(2) 0.0709(3) 0.37040(19) 0.0633(18) Uani 0.271(18) 1 d P B 2
H24M H 0.2991 0.1087 0.3587 0.076 Uiso 0.271(18) 1 calc PR B 2
H24N H 0.3222 0.0556 0.3899 0.076 Uiso 0.271(18) 1 calc PR B 2
C25L C 0.2435(12) 0.0895(16) 0.3897(9) 0.080(10) Uani 0.271(18) 1 d P B 2
H25M H 0.2315 0.0510 0.3998 0.096 Uiso 0.271(18) 1 calc PR B 2
H25N H 0.2607 0.1177 0.4112 0.096 Uiso 0.271(18) 1 calc PR B 2
C26L C 0.1972(13) 0.119(2) 0.3657(12) 0.114(15) Uani 0.271(18) 1 d P B 2
H26S H 0.2073 0.1612 0.3596 0.171 Uiso 0.271(18) 1 calc PR B 2
H26T H 0.1687 0.1225 0.3781 0.171 Uiso 0.271(18) 1 calc PR B 2
H26U H 0.1830 0.0945 0.3426 0.171 Uiso 0.271(18) 1 calc PR B 2
C27A C 0.85504(15) 0.20627(18) 0.20014(11) 0.0224(8) Uani 1 1 d . . .
H27A H 0.8392 0.2451 0.2071 0.027 Uiso 1 1 calc R . .
H27B H 0.8301 0.1911 0.1758 0.027 Uiso 1 1 calc R . .
C28A C 0.91165(15) 0.21899(19) 0.19718(11) 0.0244(8) Uani 1 1 d . . .
H28A H 0.9284 0.1789 0.1929 0.029 Uiso 1 1 calc R . .
H28B H 0.9353 0.2369 0.2212 0.029 Uiso 1 1 calc R . .
C29A C 0.90984(15) 0.26453(18) 0.16505(11) 0.0227(8) Uani 1 1 d . . .
H29A H 0.8900 0.2443 0.1408 0.027 Uiso 1 1 calc R . .
H29B H 0.8889 0.3025 0.1676 0.027 Uiso 1 1 calc R . .
C30A C 0.96721(15) 0.28414(17) 0.16462(11) 0.0224(8) Uani 1 1 d . . .
H30A H 0.9636 0.3223 0.1489 0.027 Uiso 1 1 calc R . .
H30B H 0.9896 0.2953 0.1906 0.027 Uiso 1 1 calc R . .
C31A C 0.99787(17) 0.23451(19) 0.14980(13) 0.0303(9) Uani 1 1 d . . .
H31A H 0.9768 0.2248 0.1233 0.036 Uiso 1 1 calc R . .
H31B H 1.0004 0.1956 0.1647 0.036 Uiso 1 1 calc R . .
C32A C 1.05589(17) 0.2559(2) 0.15185(14) 0.0355(10) Uani 1 1 d . . .
H32A H 1.0537 0.2960 0.1386 0.053 Uiso 1 1 calc R . .
H32B H 1.0730 0.2243 0.1400 0.053 Uiso 1 1 calc R . .
H32C H 1.0782 0.2611 0.1782 0.053 Uiso 1 1 calc R . .
C33A C 0.46484(16) 0.26983(18) 0.28460(12) 0.0263(8) Uani 1 1 d . . .
H33A H 0.4428 0.2634 0.2583 0.040 Uiso 1 1 calc R . .
H33B H 0.5005 0.2883 0.2857 0.040 Uiso 1 1 calc R . .
H33C H 0.4452 0.2982 0.2967 0.040 Uiso 1 1 calc R . .
C34A C 0.51016(15) 0.22028(18) 0.35545(11) 0.0239(8) Uani 1 1 d . . .
H34A H 0.4876 0.2514 0.3632 0.036 Uiso 1 1 calc R . .
H34B H 0.5459 0.2389 0.3568 0.036 Uiso 1 1 calc R . .
H34C H 0.5160 0.1838 0.3722 0.036 Uiso 1 1 calc R . .
Cl1A Cl 0.59038(4) 0.22830(4) 0.29467(3) 0.02416(19) Uani 1 1 d . . .
N1A N 0.59303(11) 0.07896(13) 0.27958(8) 0.0140(6) Uani 1 1 d . . .
O1A O 0.39057(10) -0.03866(12) 0.31649(8) 0.0227(6) Uani 1 1 d . . .
O2A O 0.86121(10) 0.15947(13) 0.22855(8) 0.0246(6) Uani 1 1 d . . .
O3A O 0.42041(10) 0.17465(12) 0.30746(8) 0.0241(6) Uani 1 1 d . . .
Pt1A Pt 0.535238(5) 0.135759(6) 0.291750(4) 0.01491(3) Uani 1 1 d . . .
S1A S 0.47579(3) 0.19635(4) 0.30853(3) 0.01740(17) Uani 1 1 d . . .
C1B C 0.82586(14) 0.97023(18) 0.36667(10) 0.0194(7) Uani 1 1 d . . .
C2B C 0.87462(15) 0.98360(18) 0.35840(10) 0.0209(7) Uani 1 1 d . . .
H2B H 0.8975 0.9502 0.3553 0.025 Uiso 1 1 calc R . .
C3B C 0.88995(15) 1.04573(19) 0.35465(11) 0.0244(8) Uani 1 1 d . C .
C4B C 0.85765(16) 1.09506(19) 0.35966(11) 0.0252(8) Uani 1 1 d . . .
H4B H 0.8690 1.1371 0.3578 0.030 Uiso 1 1 calc R . .
C5B C 0.80911(16) 1.08324(18) 0.36728(11) 0.0239(8) Uani 1 1 d . . .
H5B H 0.7867 1.1174 0.3701 0.029 Uiso 1 1 calc R . .
C6B C 0.79221(14) 1.02129(18) 0.37098(10) 0.0186(7) Uani 1 1 d . . .
C7B C 0.74136(14) 1.00498(16) 0.37901(10) 0.0170(7) Uani 1 1 d . . .
C8B C 0.70104(14) 1.04498(17) 0.38448(10) 0.0184(7) Uani 1 1 d . . .
C9B C 0.69893(16) 1.11617(17) 0.38462(11) 0.0235(8) Uani 1 1 d . . .
H9B1 H 0.6900 1.1331 0.3588 0.028 Uiso 1 1 calc R . .
H9B2 H 0.7345 1.1340 0.4002 0.028 Uiso 1 1 calc R . .
C10B C 0.65280(16) 1.13068(18) 0.40170(12) 0.0273(9) Uani 1 1 d . . .
H10C H 0.6313 1.1678 0.3894 0.033 Uiso 1 1 calc R . .
H10D H 0.6683 1.1390 0.4290 0.033 Uiso 1 1 calc R . .
C11B C 0.61624(16) 1.07186(17) 0.39451(11) 0.0233(8) Uani 1 1 d . . .
H11C H 0.6017 1.0639 0.4157 0.028 Uiso 1 1 calc R . .
H11D H 0.5849 1.0762 0.3711 0.028 Uiso 1 1 calc R . .
C12B C 0.65428(14) 1.02018(17) 0.39106(10) 0.0189(7) Uani 1 1 d . . .
C13B C 0.64817(14) 0.95528(17) 0.39441(10) 0.0177(7) Uani 1 1 d . . .
C14B C 0.68999(14) 0.91830(17) 0.38922(10) 0.0186(7) Uani 1 1 d . . .
H14B H 0.6873 0.8741 0.3915 0.022 Uiso 1 1 calc R . .
C15B C 0.60089(14) 0.92636(17) 0.40357(10) 0.0184(7) Uani 1 1 d . . .
C16B C 0.54723(14) 0.94959(18) 0.38775(10) 0.0197(7) Uani 1 1 d . . .
H16B H 0.5410 0.9834 0.3704 0.024 Uiso 1 1 calc R . .
C17B C 0.50319(14) 0.92433(17) 0.39692(10) 0.0200(7) Uani 1 1 d . . .
H17B H 0.4670 0.9400 0.3854 0.024 Uiso 1 1 calc R . .
C18B C 0.51188(15) 0.87582(17) 0.42313(10) 0.0203(7) Uani 1 1 d . . .
C19B C 0.56430(15) 0.85153(17) 0.43893(11) 0.0215(8) Uani 1 1 d . . .
H19B H 0.5702 0.8179 0.4564 0.026 Uiso 1 1 calc R . .
C20B C 0.60873(15) 0.87650(18) 0.42912(11) 0.0218(8) Uani 1 1 d . . .
H20B H 0.6446 0.8594 0.4399 0.026 Uiso 1 1 calc R . .
C21G C 0.96719(16) 1.0142(2) 0.33516(12) 0.0339(10) Uani 0.501(11) 1 d PD C 1
H21C H 0.9443 0.9904 0.3131 0.041 Uiso 0.501(11) 1 calc PR C 1
H21D H 0.9833 0.9847 0.3562 0.041 Uiso 0.501(11) 1 calc PR C 1
C22G C 1.0117(4) 1.0519(5) 0.3257(4) 0.027(3) Uani 0.501(11) 1 d PD C 1
H22C H 0.9956 1.0709 0.3005 0.033 Uiso 0.501(11) 1 calc PR C 1
H22D H 1.0233 1.0867 0.3440 0.033 Uiso 0.501(11) 1 calc PR C 1
C23G C 1.0623(4) 1.0145(5) 0.3258(3) 0.039(3) Uani 0.501(11) 1 d PD C 1
H23C H 1.0895 1.0436 0.3208 0.047 Uiso 0.501(11) 1 calc PR C 1
H23D H 1.0791 0.9969 0.3513 0.047 Uiso 0.501(11) 1 calc PR C 1
C24G C 1.0524(5) 0.9612(7) 0.2977(3) 0.073(6) Uani 0.501(11) 1 d PDU C 1
H24C H 1.0288 0.9742 0.2725 0.087 Uiso 0.501(11) 1 calc PR C 1
H24D H 1.0361 0.9241 0.3062 0.087 Uiso 0.501(11) 1 calc PR C 1
C25G C 1.1116(5) 0.9495(8) 0.2988(5) 0.123(8) Uani 0.501(11) 1 d PDU C 1
H25C H 1.1261 0.9862 0.2886 0.148 Uiso 0.501(11) 1 calc PR C 1
H25D H 1.1353 0.9420 0.3249 0.148 Uiso 0.501(11) 1 calc PR C 1
C26G C 1.1107(6) 0.8922(6) 0.2747(5) 0.067(4) Uani 0.501(11) 1 d PD C 1
H26D H 1.0879 0.8595 0.2810 0.101 Uiso 0.501(11) 1 calc PR C 1
H26E H 1.1484 0.8766 0.2796 0.101 Uiso 0.501(11) 1 calc PR C 1
H26F H 1.0952 0.9035 0.2481 0.101 Uiso 0.501(11) 1 calc PR C 1
C21H C 0.96719(16) 1.0142(2) 0.33516(12) 0.0339(10) Uani 0.499(11) 1 d PD C 2
H21O H 0.9416 0.9910 0.3139 0.041 Uiso 0.499(11) 1 calc PR C 2
H21P H 0.9792 0.9844 0.3565 0.041 Uiso 0.499(11) 1 calc PR C 2
C22H C 1.0174(6) 1.0307(7) 0.3239(6) 0.065(6) Uani 0.499(11) 1 d PD C 2
H22O H 1.0456 1.0491 0.3459 0.078 Uiso 0.499(11) 1 calc PR C 2
H22P H 1.0070 1.0632 0.3040 0.078 Uiso 0.499(11) 1 calc PR C 2
C23H C 1.0429(6) 0.9758(8) 0.3096(5) 0.076(7) Uani 0.499(11) 1 d PD C 2
H23O H 1.0444 0.9409 0.3273 0.091 Uiso 0.499(11) 1 calc PR C 2
H23P H 1.0157 0.9632 0.2854 0.091 Uiso 0.499(11) 1 calc PR C 2
C24H C 1.0982(12) 0.9761(9) 0.3027(16) 0.37(3) Uani 0.499(11) 1 d PDU C 2
H24O H 1.1290 0.9880 0.3252 0.447 Uiso 0.499(11) 1 calc PR C 2
H24P H 1.0986 1.0022 0.2809 0.447 Uiso 0.499(11) 1 calc PR C 2
C25H C 1.0965(6) 0.9064(7) 0.2944(4) 0.073(5) Uani 0.499(11) 1 d PDU C 2
H25O H 1.1128 0.8786 0.3163 0.088 Uiso 0.499(11) 1 calc PR C 2
H25P H 1.0614 0.8901 0.2772 0.088 Uiso 0.499(11) 1 calc PR C 2
C26H C 1.1363(7) 0.9341(8) 0.2761(4) 0.101(7) Uani 0.499(11) 1 d PD C 2
H26V H 1.1159 0.9483 0.2507 0.152 Uiso 0.499(11) 1 calc PR C 2
H26W H 1.1633 0.9021 0.2748 0.152 Uiso 0.499(11) 1 calc PR C 2
H26X H 1.1555 0.9698 0.2910 0.152 Uiso 0.499(11) 1 calc PR C 2
C27B C 0.47138(16) 0.81114(18) 0.46047(11) 0.0243(8) Uani 1 1 d . . .
H27C H 0.4977 0.8269 0.4842 0.029 Uiso 1 1 calc R . .
H27D H 0.4850 0.7705 0.4541 0.029 Uiso 1 1 calc R . .
C28B C 0.41455(16) 0.8036(2) 0.46447(11) 0.0267(8) Uani 1 1 d . . .
H28C H 0.3904 0.7826 0.4417 0.032 Uiso 1 1 calc R . .
H28D H 0.3990 0.8458 0.4658 0.032 Uiso 1 1 calc R . .
C29B C 0.41329(16) 0.76623(19) 0.49872(11) 0.0252(8) Uani 1 1 d . . .
H29C H 0.4379 0.7865 0.5216 0.030 Uiso 1 1 calc R . .
H29D H 0.4277 0.7235 0.4972 0.030 Uiso 1 1 calc R . .
C30B C 0.35511(16) 0.76130(19) 0.50208(11) 0.0260(8) Uani 1 1 d . . .
H30C H 0.3401 0.8042 0.5020 0.031 Uiso 1 1 calc R . .
H30D H 0.3312 0.7391 0.4797 0.031 Uiso 1 1 calc R . .
C31B C 0.35240(16) 0.72744(19) 0.53686(11) 0.0244(8) Uani 1 1 d . . .
H31C H 0.3770 0.7488 0.5594 0.029 Uiso 1 1 calc R . .
H31D H 0.3660 0.6840 0.5366 0.029 Uiso 1 1 calc R . .
C32B C 0.29393(17) 0.7253(2) 0.53978(12) 0.0287(9) Uani 1 1 d . . .
H32D H 0.2805 0.7682 0.5406 0.043 Uiso 1 1 calc R . .
H32E H 0.2943 0.7030 0.5628 0.043 Uiso 1 1 calc R . .
H32F H 0.2695 0.7034 0.5178 0.043 Uiso 1 1 calc R . .
C33B C 0.86366(17) 0.7508(2) 0.37580(12) 0.0308(9) Uani 1 1 d . . .
H33D H 0.8855 0.7244 0.3643 0.046 Uiso 1 1 calc R . .
H33E H 0.8275 0.7314 0.3721 0.046 Uiso 1 1 calc R . .
H33F H 0.8829 0.7551 0.4028 0.046 Uiso 1 1 calc R . .
C34B C 0.82361(16) 0.8066(2) 0.30601(11) 0.0268(8) Uani 1 1 d . . .
H34D H 0.8206 0.8444 0.2906 0.040 Uiso 1 1 calc R . .
H34E H 0.7868 0.7892 0.3024 0.040 Uiso 1 1 calc R . .
H34F H 0.8464 0.7754 0.2985 0.040 Uiso 1 1 calc R . .
Cl1B Cl 0.73946(4) 0.79187(4) 0.36727(3) 0.0267(2) Uani 1 1 d . . .
N1B N 0.73401(11) 0.94135(14) 0.38117(8) 0.0158(6) Uani 1 1 d . . .
O1B O 0.93611(12) 1.06218(14) 0.34570(8) 0.0321(7) Uani 1 1 d . . .
O2B O 0.46549(10) 0.85568(13) 0.43065(8) 0.0247(6) Uani 1 1 d . . .
O3B O 0.91113(11) 0.84843(14) 0.35817(9) 0.0317(7) Uani 1 1 d . . .
Pt1B Pt 0.793184(5) 0.885525(7) 0.370079(4) 0.01742(3) Uani 1 1 d . . .
S1B S 0.85470(4) 0.82633(4) 0.35435(3) 0.02051(18) Uani 1 1 d . . .
C1C C 0.81703(15) 0.96831(17) 0.47026(10) 0.0181(7) Uani 1 1 d . . .
C2C C 0.76761(14) 0.97366(17) 0.47882(10) 0.0188(7) Uani 1 1 d . . .
H2C H 0.7475 0.9370 0.4808 0.023 Uiso 1 1 calc R . .
C3C C 0.74785(15) 1.03292(18) 0.48441(10) 0.0198(7) Uani 1 1 d . . .
C4C C 0.77641(16) 1.08681(18) 0.48125(10) 0.0226(8) Uani 1 1 d . . .
H4C H 0.7625 1.1269 0.4849 0.027 Uiso 1 1 calc R . .
C5C C 0.82524(15) 1.08208(17) 0.47279(10) 0.0211(7) Uani 1 1 d . . .
H5C H 0.8449 1.1191 0.4708 0.025 Uiso 1 1 calc R . .
C6C C 0.84623(14) 1.02337(17) 0.46710(10) 0.0190(7) Uani 1 1 d . . .
C7C C 0.89806(15) 1.01454(17) 0.45887(10) 0.0189(7) Uani 1 1 d . . .
C8C C 0.93417(15) 1.05987(17) 0.45298(10) 0.0200(7) Uani 1 1 d . . .
C9C C 0.92990(16) 1.13099(17) 0.45388(11) 0.0232(8) Uani 1 1 d . . .
H9C1 H 0.9386 1.1465 0.4800 0.028 Uiso 1 1 calc R . .
H9C2 H 0.8924 1.1453 0.4393 0.028 Uiso 1 1 calc R . .
C10C C 0.97314(16) 1.15387(19) 0.43571(12) 0.0266(8) Uani 1 1 d . . .
H10E H 0.9554 1.1637 0.4088 0.032 Uiso 1 1 calc R . .
H10F H 0.9921 1.1920 0.4486 0.032 Uiso 1 1 calc R . .
C11C C 1.01442(15) 1.09934(18) 0.44022(11) 0.0232(8) Uani 1 1 d . . .
H11E H 1.0265 1.0951 0.4176 0.028 Uiso 1 1 calc R . .
H11F H 1.0472 1.1057 0.4625 0.028 Uiso 1 1 calc R . .
C12C C 0.98211(15) 1.04251(18) 0.44517(10) 0.0202(7) Uani 1 1 d . . .
C13C C 0.99373(14) 0.97885(17) 0.44150(10) 0.0192(7) Uani 1 1 d . . .
C14C C 0.95660(14) 0.93547(17) 0.44799(10) 0.0190(7) Uani 1 1 d . . .
H14C H 0.9638 0.8920 0.4463 0.023 Uiso 1 1 calc R . .
C15C C 1.04089(14) 0.95512(17) 0.43035(10) 0.0189(7) Uani 1 1 d . . .
C16C C 1.09243(14) 0.98453(17) 0.44109(10) 0.0195(7) Uani 1 1 d . . .
H16C H 1.0976 1.0212 0.4563 0.023 Uiso 1 1 calc R . .
C17C C 1.13639(15) 0.96185(18) 0.43027(10) 0.0217(8) Uani 1 1 d . . .
H17C H 1.1710 0.9827 0.4380 0.026 Uiso 1 1 calc R . .
C18C C 1.12911(15) 0.90844(18) 0.40800(10) 0.0207(7) Uani 1 1 d . . .
C19C C 1.07771(15) 0.87909(19) 0.39621(12) 0.0264(8) Uani 1 1 d . . .
H19C H 1.0725 0.8432 0.3804 0.032 Uiso 1 1 calc R . .
C20C C 1.03443(15) 0.90157(18) 0.40720(12) 0.0250(8) Uani 1 1 d . . .
H20C H 0.9998 0.8807 0.3991 0.030 Uiso 1 1 calc R . .
C21C C 0.67353(16) 0.98905(18) 0.50289(11) 0.0234(8) Uani 1 1 d . . .
H21E H 0.7003 0.9615 0.5209 0.028 Uiso 1 1 calc R . .
H21F H 0.6557 0.9647 0.4798 0.028 Uiso 1 1 calc R . .
C22C C 0.63059(16) 1.01252(19) 0.51998(12) 0.0278(9) Uani 1 1 d . . .
H22E H 0.6072 1.0444 0.5031 0.033 Uiso 1 1 calc R . .
H22F H 0.6493 1.0330 0.5444 0.033 Uiso 1 1 calc R . .
C23C C 0.59416(18) 0.95935(19) 0.52618(13) 0.0301(9) Uani 1 1 d . . .
H23E H 0.5716 0.9427 0.5015 0.036 Uiso 1 1 calc R . .
H23F H 0.6179 0.9249 0.5401 0.036 Uiso 1 1 calc R . .
C24C C 0.55606(19) 0.9808(2) 0.54809(14) 0.0349(10) Uani 1 1 d . . .
H24E H 0.5349 1.0179 0.5354 0.042 Uiso 1 1 calc R . .
H24F H 0.5788 0.9940 0.5736 0.042 Uiso 1 1 calc R . .
C25C C 0.5153(2) 0.9299(2) 0.55172(15) 0.0403(11) Uani 1 1 d . . .
H25E H 0.4892 0.9486 0.5635 0.048 Uiso 1 1 calc R . .
H25F H 0.4937 0.9156 0.5262 0.048 Uiso 1 1 calc R . .
C26C C 0.5420(2) 0.8741(2) 0.57430(15) 0.0522(14) Uani 1 1 d . . .
H26G H 0.5673 0.8545 0.5625 0.078 Uiso 1 1 calc R . .
H26H H 0.5136 0.8438 0.5753 0.078 Uiso 1 1 calc R . .
H26I H 0.5627 0.8875 0.5999 0.078 Uiso 1 1 calc R . .
C27C C 1.22505(15) 0.8991(2) 0.41258(12) 0.0282(9) Uani 1 1 d . . .
H27E H 1.2328 0.9076 0.4398 0.034 Uiso 1 1 calc R . .
H27F H 1.2326 0.9378 0.4004 0.034 Uiso 1 1 calc R . .
C28C C 1.26064(17) 0.8459(2) 0.40685(12) 0.0326(10) Uani 1 1 d . . .
H28E H 1.2557 0.8094 0.4219 0.039 Uiso 1 1 calc R . .
H28F H 1.2998 0.8589 0.4166 0.039 Uiso 1 1 calc R . .
C29C C 1.24834(15) 0.82521(19) 0.36613(11) 0.0257(8) Uani 1 1 d . . .
H29E H 1.2524 0.8616 0.3507 0.031 Uiso 1 1 calc R . .
H29F H 1.2097 0.8105 0.3565 0.031 Uiso 1 1 calc R . .
C30C C 1.28703(19) 0.7725(2) 0.36210(12) 0.0332(10) Uani 1 1 d . . .
H30E H 1.3254 0.7884 0.3704 0.040 Uiso 1 1 calc R . .
H30F H 1.2849 0.7375 0.3790 0.040 Uiso 1 1 calc R . .
C31C C 1.2739(2) 0.7473(2) 0.32232(13) 0.0364(10) Uani 1 1 d . . .
H31E H 1.2976 0.7104 0.3225 0.044 Uiso 1 1 calc R . .
H31F H 1.2350 0.7330 0.3136 0.044 Uiso 1 1 calc R . .
C32C C 1.2824(2) 0.7952(2) 0.29486(13) 0.0408(11) Uani 1 1 d . . .
H32G H 1.2561 0.8297 0.2923 0.061 Uiso 1 1 calc R . .
H32H H 1.2766 0.7753 0.2703 0.061 Uiso 1 1 calc R . .
H32I H 1.3201 0.8116 0.3041 0.061 Uiso 1 1 calc R . .
C33C C 0.83555(17) 0.80599(19) 0.53264(11) 0.0276(9) Uani 1 1 d . . .
H33G H 0.8333 0.8436 0.5472 0.041 Uiso 1 1 calc R . .
H33H H 0.8743 0.7952 0.5368 0.041 Uiso 1 1 calc R . .
H33I H 0.8170 0.7710 0.5408 0.041 Uiso 1 1 calc R . .
C34C C 0.80264(17) 0.74381(18) 0.46482(13) 0.0299(9) Uani 1 1 d . . .
H34G H 0.7823 0.7152 0.4762 0.045 Uiso 1 1 calc R . .
H34H H 0.8407 0.7291 0.4703 0.045 Uiso 1 1 calc R . .
H34I H 0.7849 0.7450 0.4375 0.045 Uiso 1 1 calc R . .
Cl1C Cl 0.92168(4) 0.80225(4) 0.47222(3) 0.02369(18) Uani 1 1 d . . .
N1C N 0.91107(12) 0.95253(14) 0.45654(8) 0.0178(6) Uani 1 1 d . . .
O1C O 0.70095(11) 1.04274(12) 0.49424(8) 0.0244(6) Uani 1 1 d . . .
O2C O 1.16893(11) 0.88044(13) 0.39611(8) 0.0261(6) Uani 1 1 d . . .
O3C O 0.74410(10) 0.83492(13) 0.47896(8) 0.0263(6) Uani 1 1 d . . .
Pt1C Pt 0.857912(5) 0.888180(6) 0.467361(4) 0.01620(3) Uani 1 1 d . . .
S1C S 0.80262(4) 0.82078(4) 0.48380(3) 0.01819(17) Uani 1 1 d . . .
C1D C 0.65925(14) 0.54236(16) 0.53132(10) 0.0161(7) Uani 1 1 d . . .
C2D C 0.70782(14) 0.53315(17) 0.52197(10) 0.0186(7) Uani 1 1 d . . .
H2D H 0.7295 0.5683 0.5197 0.022 Uiso 1 1 calc R . .
C3D C 0.72474(14) 0.47285(17) 0.51597(10) 0.0183(7) Uani 1 1 d . . .
C4D C 0.69402(15) 0.42052(17) 0.51995(10) 0.0202(7) Uani 1 1 d . . .
H4D H 0.7062 0.3794 0.5165 0.024 Uiso 1 1 calc R . .
C5D C 0.64603(15) 0.42881(16) 0.52882(10) 0.0184(7) Uani 1 1 d . . .
H5D H 0.6249 0.3932 0.5310 0.022 Uiso 1 1 calc R . .
C6D C 0.62776(14) 0.48892(17) 0.53464(9) 0.0160(7) Uani 1 1 d . . .
C7D C 0.57757(14) 0.50117(16) 0.54442(10) 0.0163(7) Uani 1 1 d . . .
C8D C 0.54003(14) 0.45838(16) 0.55078(10) 0.0170(7) Uani 1 1 d . . .
C9D C 0.54076(15) 0.38706(16) 0.54991(11) 0.0197(7) Uani 1 1 d . . .
H9D1 H 0.5780 0.3706 0.5633 0.024 Uiso 1 1 calc R . .
H9D2 H 0.5291 0.3713 0.5237 0.024 Uiso 1 1 calc R . .
C10D C 0.49902(15) 0.36830(17) 0.57020(11) 0.0203(7) Uani 1 1 d . . .
H10G H 0.4783 0.3303 0.5586 0.024 Uiso 1 1 calc R . .
H10H H 0.5180 0.3598 0.5971 0.024 Uiso 1 1 calc R . .
C11D C 0.46026(14) 0.42484(16) 0.56552(11) 0.0192(7) Uani 1 1 d . . .
H11G H 0.4272 0.4196 0.5432 0.023 Uiso 1 1 calc R . .
H11H H 0.4483 0.4305 0.5881 0.023 Uiso 1 1 calc R . .
C12D C 0.49438(14) 0.47966(17) 0.56048(10) 0.0166(7) Uani 1 1 d . . .
C13D C 0.48622(14) 0.54344(16) 0.56526(9) 0.0160(7) Uani 1 1 d . . .
C14D C 0.52533(14) 0.58377(16) 0.55867(10) 0.0168(7) Uani 1 1 d . . .
H14D H 0.5214 0.6276 0.5620 0.020 Uiso 1 1 calc R . .
C15D C 0.44077(14) 0.56770(16) 0.57814(10) 0.0162(7) Uani 1 1 d . . .
C16D C 0.38742(14) 0.54217(17) 0.56409(10) 0.0177(7) Uani 1 1 d . . .
H16D H 0.3802 0.5107 0.5452 0.021 Uiso 1 1 calc R . .
C17D C 0.34542(14) 0.56207(17) 0.57731(10) 0.0189(7) Uani 1 1 d . . .
H17D H 0.3095 0.5447 0.5671 0.023 Uiso 1 1 calc R . .
C18D C 0.35508(14) 0.60734(17) 0.60541(10) 0.0183(7) Uani 1 1 d . E .
C19D C 0.40742(14) 0.63434(17) 0.61924(10) 0.0192(7) Uani 1 1 d . . .
H19D H 0.4143 0.6659 0.6381 0.023 Uiso 1 1 calc R . .
C20D C 0.44952(14) 0.61471(16) 0.60529(10) 0.0177(7) Uani 1 1 d . . .
H20D H 0.4848 0.6338 0.6145 0.021 Uiso 1 1 calc R . .
C21D C 0.79939(15) 0.51324(18) 0.49728(11) 0.0229(8) Uani 1 1 d . . .
H21G H 0.8150 0.5384 0.5204 0.027 Uiso 1 1 calc R . .
H21H H 0.7736 0.5402 0.4782 0.027 Uiso 1 1 calc R . .
C22D C 0.84543(15) 0.49074(19) 0.48269(11) 0.0251(8) Uani 1 1 d . . .
H22G H 0.8296 0.4707 0.4578 0.030 Uiso 1 1 calc R . .
H22H H 0.8683 0.4593 0.5002 0.030 Uiso 1 1 calc R . .
C23D C 0.88112(18) 0.5466(2) 0.47932(13) 0.0327(10) Uani 1 1 d . . .
H23G H 0.8567 0.5799 0.4646 0.039 Uiso 1 1 calc R . .
H23H H 0.8993 0.5635 0.5048 0.039 Uiso 1 1 calc R . .
C24D C 0.92503(17) 0.5325(2) 0.46106(12) 0.0295(9) Uani 1 1 d . . .
H24G H 0.9072 0.5169 0.4352 0.035 Uiso 1 1 calc R . .
H24H H 0.9496 0.4991 0.4754 0.035 Uiso 1 1 calc R . .
C25D C 0.9597(2) 0.5910(3) 0.45949(15) 0.0469(13) Uani 1 1 d . . .
H25G H 0.9348 0.6245 0.4455 0.056 Uiso 1 1 calc R . .
H25H H 0.9776 0.6062 0.4854 0.056 Uiso 1 1 calc R . .
C26D C 1.0031(2) 0.5794(3) 0.44120(15) 0.0493(13) Uani 1 1 d . . .
H26J H 1.0273 0.5453 0.4543 0.074 Uiso 1 1 calc R . .
H26K H 1.0249 0.6177 0.4424 0.074 Uiso 1 1 calc R . .
H26L H 0.9856 0.5676 0.4149 0.074 Uiso 1 1 calc R . .
C27D C 0.31683(16) 0.67318(19) 0.64310(11) 0.0256(8) Uani 1 1 d . E .
H27G H 0.3244 0.7125 0.6315 0.031 Uiso 1 1 calc R . .
H27H H 0.3478 0.6653 0.6663 0.031 Uiso 1 1 calc R . .
C28D C 0.26302(18) 0.6788(2) 0.65227(16) 0.0444(13) Uani 1 1 d . . .
H28G H 0.2319 0.6801 0.6286 0.053 Uiso 1 1 calc R D 1
H28H H 0.2583 0.6413 0.6666 0.053 Uiso 1 1 calc R D 1
C29I C 0.26178(19) 0.7373(2) 0.67514(14) 0.0389(11) Uani 0.686(13) 1 d P E 1
H29G H 0.2571 0.7743 0.6585 0.047 Uiso 0.686(13) 1 calc PR E 1
H29H H 0.2979 0.7415 0.6950 0.047 Uiso 0.686(13) 1 calc PR E 1
C30I C 0.2143(3) 0.7378(4) 0.6945(2) 0.038(2) Uani 0.686(13) 1 d P E 1
H30G H 0.2228 0.7055 0.7145 0.045 Uiso 0.686(13) 1 calc PR E 1
H30H H 0.2144 0.7792 0.7066 0.045 Uiso 0.686(13) 1 calc PR E 1
C31I C 0.1581(3) 0.7258(3) 0.6681(3) 0.0337(19) Uani 0.686(13) 1 d P E 1
H31G H 0.1548 0.6808 0.6612 0.040 Uiso 0.686(13) 1 calc PR E 1
H31H H 0.1531 0.7504 0.6448 0.040 Uiso 0.686(13) 1 calc PR E 1
C32I C 0.11362(19) 0.7429(2) 0.68462(16) 0.0443(12) Uani 0.686(13) 1 d P E 1
H32J H 0.1156 0.7151 0.7058 0.066 Uiso 0.686(13) 1 calc PR E 1
H32K H 0.0775 0.7384 0.6654 0.066 Uiso 0.686(13) 1 calc PR E 1
H32L H 0.1186 0.7865 0.6934 0.066 Uiso 0.686(13) 1 calc PR E 1
C29J C 0.26178(19) 0.7373(2) 0.67514(14) 0.0389(11) Uani 0.314(13) 1 d P E 2
H29Q H 0.2799 0.7274 0.7020 0.047 Uiso 0.314(13) 1 calc PR E 2
H29R H 0.2840 0.7702 0.6680 0.047 Uiso 0.314(13) 1 calc PR E 2
C30J C 0.2060(6) 0.7636(7) 0.6710(5) 0.031(4) Uani 0.314(13) 1 d P E 2
H30Q H 0.2094 0.8052 0.6833 0.037 Uiso 0.314(13) 1 calc PR E 2
H30R H 0.1849 0.7686 0.6440 0.037 Uiso 0.314(13) 1 calc PR E 2
C31J C 0.1771(6) 0.7192(8) 0.6891(7) 0.045(5) Uani 0.314(13) 1 d P E 2
H31Q H 0.1981 0.7154 0.7161 0.054 Uiso 0.314(13) 1 calc PR E 2
H31R H 0.1756 0.6773 0.6774 0.054 Uiso 0.314(13) 1 calc PR E 2
C32J C 0.11362(19) 0.7429(2) 0.68462(16) 0.0443(12) Uani 0.314(13) 1 d P E 2
H36A H 0.1135 0.7885 0.6881 0.066 Uiso 0.31 1 calc P E 2
H36B H 0.1005 0.7222 0.7036 0.066 Uiso 0.31 1 calc P E 2
H36C H 0.0893 0.7321 0.6595 0.066 Uiso 0.31 1 calc P E 2
C33D C 0.65151(17) 0.7097(2) 0.47322(11) 0.0294(9) Uani 1 1 d . . .
H33J H 0.6728 0.7434 0.4665 0.044 Uiso 1 1 calc R . .
H33K H 0.6138 0.7242 0.4696 0.044 Uiso 1 1 calc R . .
H33L H 0.6506 0.6731 0.4571 0.044 Uiso 1 1 calc R . .
C34D C 0.68855(17) 0.76291(18) 0.54352(13) 0.0294(9) Uani 1 1 d . . .
H34J H 0.7094 0.7584 0.5702 0.044 Uiso 1 1 calc R . .
H34K H 0.6516 0.7791 0.5410 0.044 Uiso 1 1 calc R . .
H34L H 0.7078 0.7922 0.5317 0.044 Uiso 1 1 calc R . .
Cl1D Cl 0.56421(4) 0.71404(4) 0.53222(3) 0.02324(18) Uani 1 1 d . . .
N1D N 0.56786(11) 0.56431(13) 0.54801(8) 0.0144(6) Uani 1 1 d . . .
O1D O 0.77043(10) 0.46026(12) 0.50525(7) 0.0219(5) Uani 1 1 d . . .
O2D O 0.31096(10) 0.62179(13) 0.61742(8) 0.0246(6) Uani 1 1 d . . .
O3D O 0.73998(10) 0.66991(12) 0.52483(8) 0.0258(6) Uani 1 1 d . . .
Pt1D Pt 0.623724(5) 0.624575(6) 0.536024(4) 0.01518(3) Uani 1 1 d . . .
S1D S 0.68281(3) 0.68845(4) 0.52101(3) 0.01746(17) Uani 1 1 d . . .
C1E C 0.66590(14) 0.53424(16) 0.63393(9) 0.0144(6) Uani 1 1 d . . .
C2E C 0.61797(14) 0.52157(16) 0.64368(10) 0.0166(7) Uani 1 1 d . . .
H2E H 0.5957 0.5554 0.6471 0.020 Uiso 1 1 calc R . .
C3E C 0.60278(15) 0.46004(17) 0.64836(10) 0.0188(7) Uani 1 1 d . . .
C4E C 0.63403(15) 0.40983(17) 0.64241(10) 0.0209(7) Uani 1 1 d . . .
H4E H 0.6228 0.3679 0.6449 0.025 Uiso 1 1 calc R . .
C5E C 0.68088(15) 0.42095(17) 0.63299(10) 0.0195(7) Uani 1 1 d . . .
H5E H 0.7023 0.3865 0.6294 0.023 Uiso 1 1 calc R . .
C6E C 0.69784(14) 0.48225(17) 0.62856(10) 0.0178(7) Uani 1 1 d . . .
C7E C 0.74795(14) 0.49768(16) 0.61911(10) 0.0165(7) Uani 1 1 d . . .
C8E C 0.78625(14) 0.45707(16) 0.61142(10) 0.0176(7) Uani 1 1 d . . .
C9E C 0.78630(15) 0.38601(17) 0.61013(11) 0.0217(7) Uani 1 1 d . . .
H9E1 H 0.7496 0.3696 0.5954 0.026 Uiso 1 1 calc R . .
H9E2 H 0.7968 0.3679 0.6358 0.026 Uiso 1 1 calc R . .
C10E C 0.82986(16) 0.37119(18) 0.59069(11) 0.0250(8) Uani 1 1 d . . .
H10I H 0.8511 0.3332 0.6018 0.030 Uiso 1 1 calc R . .
H10J H 0.8120 0.3639 0.5635 0.030 Uiso 1 1 calc R . .
C11E C 0.86767(15) 0.42857(17) 0.59704(11) 0.0214(8) Uani 1 1 d . . .
H11I H 0.9005 0.4228 0.6194 0.026 Uiso 1 1 calc R . .
H11J H 0.8799 0.4367 0.5748 0.026 Uiso 1 1 calc R . .
C12E C 0.83188(14) 0.48115(17) 0.60303(10) 0.0184(7) Uani 1 1 d . . .
C13E C 0.83894(14) 0.54606(17) 0.60045(10) 0.0177(7) Uani 1 1 d . . .
C14E C 0.79927(14) 0.58366(17) 0.60812(10) 0.0180(7) Uani 1 1 d . . .
H14E H 0.8026 0.6279 0.6065 0.022 Uiso 1 1 calc R . .
C15E C 0.88470(14) 0.57563(17) 0.59001(10) 0.0184(7) Uani 1 1 d . . .
C16E C 0.93804(15) 0.55042(18) 0.60192(10) 0.0217(8) Uani 1 1 d . . .
H16E H 0.9446 0.5127 0.6162 0.026 Uiso 1 1 calc R . .
C17E C 0.98172(15) 0.57923(18) 0.59335(11) 0.0231(8) Uani 1 1 d . . .
H17E H 1.0177 0.5617 0.6021 0.028 Uiso 1 1 calc R . .
C18E C 0.97238(15) 0.63362(17) 0.57198(11) 0.0209(7) Uani 1 1 d . . .
C19E C 0.91917(15) 0.65849(18) 0.55873(11) 0.0215(8) Uani 1 1 d . . .
H19E H 0.9125 0.6951 0.5435 0.026 Uiso 1 1 calc R . .
C20E C 0.87611(15) 0.62995(17) 0.56772(10) 0.0206(7) Uani 1 1 d . . .
H20E H 0.8401 0.6475 0.5586 0.025 Uiso 1 1 calc R . .
C21E C 0.52773(16) 0.49410(18) 0.66982(11) 0.0236(8) Uani 1 1 d . . .
H21I H 0.5082 0.5186 0.6471 0.028 Uiso 1 1 calc R . .
H21J H 0.5530 0.5227 0.6881 0.028 Uiso 1 1 calc R . .
C22E C 0.48664(16) 0.46618(19) 0.68687(12) 0.0253(8) Uani 1 1 d . . .
H22I H 0.5066 0.4465 0.7113 0.030 Uiso 1 1 calc R . .
H22J H 0.4651 0.4331 0.6700 0.030 Uiso 1 1 calc R . .
C23E C 0.44751(18) 0.5163(2) 0.69284(12) 0.0302(9) Uani 1 1 d . . .
H23I H 0.4249 0.5323 0.6680 0.036 Uiso 1 1 calc R . .
H23J H 0.4697 0.5518 0.7068 0.036 Uiso 1 1 calc R . .
C24E C 0.40895(18) 0.4936(2) 0.71435(13) 0.0324(9) Uani 1 1 d . . .
H24I H 0.3900 0.4550 0.7022 0.039 Uiso 1 1 calc R . .
H24J H 0.4313 0.4827 0.7404 0.039 Uiso 1 1 calc R . .
C25E C 0.36559(19) 0.5423(2) 0.71585(14) 0.0390(11) Uani 1 1 d . . .
H25I H 0.3451 0.5552 0.6898 0.047 Uiso 1 1 calc R . .
H25J H 0.3389 0.5222 0.7267 0.047 Uiso 1 1 calc R . .
C26E C 0.3883(2) 0.5998(2) 0.73833(14) 0.0509(14) Uani 1 1 d . . .
H26M H 0.4056 0.5882 0.7647 0.076 Uiso 1 1 calc R . .
H26N H 0.3583 0.6297 0.7364 0.076 Uiso 1 1 calc R . .
H26O H 0.4158 0.6193 0.7285 0.076 Uiso 1 1 calc R . .
C27E C 1.06769(15) 0.6434(2) 0.57768(12) 0.0278(9) Uani 1 1 d . . .
H27I H 1.0698 0.6002 0.5685 0.033 Uiso 1 1 calc R . .
H27J H 1.0793 0.6424 0.6055 0.033 Uiso 1 1 calc R . .
C28E C 1.10495(16) 0.6867(2) 0.56445(12) 0.0303(9) Uani 1 1 d . . .
H28I H 1.1434 0.6712 0.5743 0.036 Uiso 1 1 calc R . .
H28J H 1.1037 0.7291 0.5750 0.036 Uiso 1 1 calc R . .
C29E C 1.08920(16) 0.6916(2) 0.52198(12) 0.0289(9) Uani 1 1 d . . .
H29I H 1.0538 0.7145 0.5124 0.035 Uiso 1 1 calc R . .
H29J H 1.0837 0.6489 0.5110 0.035 Uiso 1 1 calc R . .
C30E C 1.13272(16) 0.7254(2) 0.50919(12) 0.0283(9) Uani 1 1 d . . .
H30I H 1.1400 0.7669 0.5218 0.034 Uiso 1 1 calc R . .
H30J H 1.1674 0.7010 0.5175 0.034 Uiso 1 1 calc R . .
C31E C 1.11680(17) 0.7353(2) 0.46694(12) 0.0297(9) Uani 1 1 d . . .
H31I H 1.0821 0.7598 0.4586 0.036 Uiso 1 1 calc R . .
H31J H 1.1097 0.6939 0.4543 0.036 Uiso 1 1 calc R . .
C32E C 1.16105(18) 0.7694(2) 0.45490(12) 0.0325(9) Uani 1 1 d . . .
H32M H 1.1664 0.8116 0.4659 0.049 Uiso 1 1 calc R . .
H32N H 1.1495 0.7725 0.4274 0.049 Uiso 1 1 calc R . .
H32O H 1.1958 0.7460 0.4637 0.049 Uiso 1 1 calc R . .
C33E C 0.63660(16) 0.75450(17) 0.63148(12) 0.0258(8) Uani 1 1 d . . .
H33M H 0.6154 0.7527 0.6047 0.039 Uiso 1 1 calc R . .
H33N H 0.6734 0.7716 0.6344 0.039 Uiso 1 1 calc R . .
H33O H 0.6175 0.7816 0.6446 0.039 Uiso 1 1 calc R . .
C34E C 0.67776(16) 0.6931(2) 0.69929(11) 0.0266(8) Uani 1 1 d . . .
H34M H 0.6579 0.7259 0.7082 0.040 Uiso 1 1 calc R . .
H34N H 0.7154 0.7073 0.7022 0.040 Uiso 1 1 calc R . .
H34O H 0.6791 0.6547 0.7140 0.040 Uiso 1 1 calc R . .
Cl1E Cl 0.76002(4) 0.70816(4) 0.63873(3) 0.0268(2) Uani 1 1 d . . .
N1E N 0.75673(12) 0.56105(13) 0.61770(8) 0.0163(6) Uani 1 1 d . . .
O1E O 0.55857(10) 0.44418(12) 0.66001(8) 0.0224(6) Uani 1 1 d . . .
O2E O 1.01237(11) 0.66681(13) 0.56306(8) 0.0264(6) Uani 1 1 d . . .
O3E O 0.58622(10) 0.65760(12) 0.64801(8) 0.0239(6) Uani 1 1 d . . .
Pt1E Pt 0.700771(5) 0.617751(6) 0.632016(4) 0.01583(3) Uani 1 1 d . . .
S1E S 0.64302(3) 0.67739(4) 0.65099(3) 0.01706(17) Uani 1 1 d . . .
C1F C 0.00185(14) 0.55142(16) 0.30844(10) 0.0172(7) Uani 1 1 d . . .
C2F C -0.04722(15) 0.54321(17) 0.31738(10) 0.0192(7) Uani 1 1 d . . .
H2F H -0.0668 0.5790 0.3216 0.023 Uiso 1 1 calc R . .
C3F C -0.06770(15) 0.48327(18) 0.32023(10) 0.0213(8) Uani 1 1 d . . .
C4F C -0.03989(16) 0.43002(18) 0.31412(11) 0.0233(8) Uani 1 1 d . . .
H4F H -0.0543 0.3893 0.3155 0.028 Uiso 1 1 calc R . .
C5F C 0.00891(16) 0.43756(17) 0.30608(10) 0.0215(8) Uani 1 1 d . . .
H5F H 0.0284 0.4014 0.3024 0.026 Uiso 1 1 calc R . .
C6F C 0.03066(14) 0.49715(17) 0.30317(9) 0.0173(7) Uani 1 1 d . . .
C7F C 0.08191(15) 0.50790(17) 0.29473(10) 0.0186(7) Uani 1 1 d . . .
C8F C 0.11872(15) 0.46449(17) 0.28790(10) 0.0201(7) Uani 1 1 d . . .
C9F C 0.11653(16) 0.39320(18) 0.28797(11) 0.0246(8) Uani 1 1 d . . .
H9F1 H 0.0793 0.3779 0.2735 0.029 Uiso 1 1 calc R . .
H9F2 H 0.1263 0.3767 0.3140 0.029 Uiso 1 1 calc R . .
C10F C 0.15970(16) 0.37323(18) 0.26894(12) 0.0267(8) Uani 1 1 d . . .
H10K H 0.1800 0.3354 0.2813 0.032 Uiso 1 1 calc R . .
H10L H 0.1416 0.3638 0.2420 0.032 Uiso 1 1 calc R . .
C11F C 0.19914(15) 0.42928(18) 0.27345(11) 0.0238(8) Uani 1 1 d . . .
H11K H 0.2324 0.4236 0.2956 0.029 Uiso 1 1 calc R . .
H11L H 0.2107 0.4348 0.2507 0.029 Uiso 1 1 calc R . .
C12F C 0.16525(15) 0.48455(18) 0.27890(10) 0.0199(7) Uani 1 1 d . . .
C13F C 0.17494(14) 0.54880(18) 0.27573(10) 0.0193(7) Uani 1 1 d . . .
C14F C 0.13745(15) 0.58988(18) 0.28369(10) 0.0200(7) Uani 1 1 d . . .
H14F H 0.1432 0.6337 0.2821 0.024 Uiso 1 1 calc R . .
C15F C 0.22026(14) 0.57552(18) 0.26367(10) 0.0200(7) Uani 1 1 d . . .
C16F C 0.27320(15) 0.54974(19) 0.27458(10) 0.0225(8) Uani 1 1 d . . .
H16F H 0.2802 0.5122 0.2890 0.027 Uiso 1 1 calc R . .
C17F C 0.31603(15) 0.57816(19) 0.26476(10) 0.0237(8) Uani 1 1 d . . .
H17F H 0.3518 0.5599 0.2723 0.028 Uiso 1 1 calc R . .
C18F C 0.30641(15) 0.63292(19) 0.24399(10) 0.0232(8) Uani 1 1 d . . .
C19F C 0.25324(15) 0.65772(18) 0.23099(11) 0.0230(8) Uani 1 1 d . . .
H19F H 0.2461 0.6937 0.2152 0.028 Uiso 1 1 calc R . .
C20F C 0.21104(15) 0.62986(17) 0.24105(10) 0.0211(7) Uani 1 1 d . . .
H20F H 0.1751 0.6476 0.2326 0.025 Uiso 1 1 calc R . .
C21F C -0.13877(16) 0.52492(19) 0.34215(12) 0.0263(8) Uani 1 1 d . . .
H21K H -0.1483 0.5576 0.3223 0.032 Uiso 1 1 calc R . .
H21L H -0.1117 0.5430 0.3648 0.032 Uiso 1 1 calc R . .
C22F C -0.18991(18) 0.5055(2) 0.35127(13) 0.0350(10) Uani 1 1 d . . .
H22K H -0.1815 0.4691 0.3686 0.042 Uiso 1 1 calc R . .
H22L H -0.2189 0.4928 0.3279 0.042 Uiso 1 1 calc R . .
C23F C -0.21046(19) 0.5601(2) 0.36956(13) 0.0369(11) Uani 1 1 d . . .
H23K H -0.1853 0.5653 0.3955 0.044 Uiso 1 1 calc R . .
H23L H -0.2084 0.5989 0.3555 0.044 Uiso 1 1 calc R . .
C24F C -0.2686(2) 0.5532(3) 0.37118(16) 0.0485(13) Uani 1 1 d . . .
H24K H -0.2713 0.5131 0.3839 0.058 Uiso 1 1 calc R . .
H24L H -0.2942 0.5506 0.3452 0.058 Uiso 1 1 calc R . .
C25F C -0.2874(2) 0.6066(3) 0.39164(14) 0.0490(14) Uani 1 1 d . . .
H25K H -0.2673 0.6038 0.4189 0.059 Uiso 1 1 calc R . .
H25L H -0.2778 0.6472 0.3824 0.059 Uiso 1 1 calc R . .
C26F C -0.3483(2) 0.6052(3) 0.38599(18) 0.0558(15) Uani 1 1 d . . .
H26P H -0.3685 0.6095 0.3591 0.084 Uiso 1 1 calc R . .
H26Q H -0.3581 0.6399 0.3999 0.084 Uiso 1 1 calc R . .
H26R H -0.3580 0.5652 0.3952 0.084 Uiso 1 1 calc R . .
C27F C 0.40176(15) 0.6459(2) 0.25019(12) 0.0312(9) Uani 1 1 d . . .
H27K H 0.4066 0.6050 0.2390 0.037 Uiso 1 1 calc R . .
H27L H 0.4114 0.6406 0.2778 0.037 Uiso 1 1 calc R . .
C28F C 0.43804(17) 0.6950(2) 0.24095(12) 0.0339(10) Uani 1 1 d . . .
H28K H 0.4769 0.6809 0.2508 0.041 Uiso 1 1 calc R . .
H28L H 0.4347 0.7344 0.2541 0.041 Uiso 1 1 calc R . .
C29F C 0.42451(16) 0.7086(2) 0.19929(11) 0.0262(8) Uani 1 1 d . . .
H29K H 0.3879 0.7292 0.1901 0.031 Uiso 1 1 calc R . .
H29L H 0.4224 0.6686 0.1855 0.031 Uiso 1 1 calc R . .
C30F C 0.46771(18) 0.7510(2) 0.19119(12) 0.0308(9) Uani 1 1 d . . .
H30K H 0.4719 0.7893 0.2068 0.037 Uiso 1 1 calc R . .
H30L H 0.5036 0.7288 0.1987 0.037 Uiso 1 1 calc R . .
C31F C 0.4535(2) 0.7700(2) 0.15030(13) 0.0376(10) Uani 1 1 d . . .
H31K H 0.4808 0.8013 0.1477 0.045 Uiso 1 1 calc R . .
H31L H 0.4168 0.7902 0.1424 0.045 Uiso 1 1 calc R . .
C32F C 0.4530(2) 0.7150(2) 0.12439(13) 0.0408(11) Uani 1 1 d . . .
H32P H 0.4883 0.6927 0.1332 0.061 Uiso 1 1 calc R . .
H32Q H 0.4474 0.7305 0.0988 0.061 Uiso 1 1 calc R . .
H32R H 0.4230 0.6863 0.1244 0.061 Uiso 1 1 calc R . .
C33F C 0.01607(17) 0.71630(19) 0.37130(11) 0.0265(8) Uani 1 1 d . . .
H33P H -0.0051 0.7492 0.3789 0.040 Uiso 1 1 calc R . .
H33Q H 0.0536 0.7313 0.3748 0.040 Uiso 1 1 calc R . .
H33R H 0.0175 0.6788 0.3867 0.040 Uiso 1 1 calc R . .
C34F C -0.01982(16) 0.77311(17) 0.30219(12) 0.0255(8) Uani 1 1 d . . .
H34P H -0.0377 0.7698 0.2750 0.038 Uiso 1 1 calc R . .
H34Q H 0.0176 0.7898 0.3071 0.038 Uiso 1 1 calc R . .
H34R H -0.0412 0.8013 0.3130 0.038 Uiso 1 1 calc R . .
Cl1F Cl 0.10329(4) 0.71957(4) 0.31312(3) 0.02407(19) Uani 1 1 d . . .
N1F N 0.09387(12) 0.57090(14) 0.29349(8) 0.0179(6) Uani 1 1 d . . .
O1F O -0.11503(11) 0.47216(13) 0.32949(8) 0.0274(6) Uani 1 1 d . . .
O2F O 0.34592(11) 0.66711(14) 0.23484(8) 0.0296(6) Uani 1 1 d . . .
O3F O -0.07402(10) 0.68040(12) 0.31886(8) 0.0254(6) Uani 1 1 d . . .
Pt1F Pt 0.040655(5) 0.632334(6) 0.306691(4) 0.01567(3) Uani 1 1 d . . .
S1F S -0.01628(4) 0.69745(4) 0.32305(3) 0.01734(17) Uani 1 1 d . . .

loop_
_atom_site_aniso_label
_atom_site_aniso_U_11
_atom_site_aniso_U_22
_atom_site_aniso_U_33
_atom_site_aniso_U_23
_atom_site_aniso_U_13
_atom_site_aniso_U_12
C1A 0.0200(17) 0.0149(16) 0.0157(16) -0.0006(13) 0.0075(14) 0.0000(13)
C2A 0.0108(16) 0.0237(19) 0.0210(18) 0.0002(14) 0.0057(14) -0.0006(13)
C3A 0.0132(16) 0.0239(19) 0.0172(17) 0.0043(14) 0.0020(13) -0.0014(14)
C4A 0.0179(17) 0.0180(18) 0.0252(19) 0.0028(14) 0.0055(15) -0.0008(14)
C5A 0.0194(18) 0.0143(17) 0.0238(18) 0.0017(14) 0.0086(15) 0.0011(13)
C6A 0.0127(16) 0.0184(17) 0.0160(16) 0.0013(13) 0.0060(13) -0.0023(13)
C7A 0.0155(16) 0.0162(17) 0.0150(16) -0.0010(13) 0.0049(13) -0.0026(13)
C8A 0.0187(17) 0.0148(17) 0.0164(17) 0.0019(13) 0.0052(14) 0.0009(13)
C9A 0.0201(18) 0.0149(17) 0.028(2) -0.0011(15) 0.0089(15) 0.0027(14)
C10A 0.0157(17) 0.0217(19) 0.039(2) 0.0008(17) 0.0101(16) 0.0028(15)
C11A 0.0193(18) 0.0218(19) 0.028(2) 0.0017(15) 0.0117(16) 0.0042(14)
C12A 0.0144(16) 0.0179(17) 0.0187(17) -0.0013(13) 0.0058(14) 0.0029(13)
C13A 0.0148(16) 0.0203(18) 0.0175(17) -0.0012(14) 0.0052(13) -0.0012(13)
C14A 0.0183(17) 0.0153(17) 0.0184(17) -0.0013(13) 0.0080(14) -0.0012(13)
C15A 0.0155(16) 0.0186(17) 0.0212(18) -0.0017(14) 0.0089(14) -0.0005(13)
C16A 0.0166(17) 0.0218(18) 0.0192(18) 0.0017(14) 0.0065(14) 0.0012(14)
C17A 0.0160(17) 0.0233(19) 0.0222(18) 0.0040(15) 0.0079(14) 0.0042(14)
C18A 0.0160(17) 0.0225(18) 0.0232(18) 0.0001(15) 0.0102(14) 0.0001(14)
C19A 0.0172(17) 0.0217(19) 0.0261(19) 0.0064(15) 0.0078(15) 0.0036(14)
C20A 0.0133(16) 0.0186(17) 0.0275(19) 0.0012(15) 0.0066(14) 0.0037(13)
C21A 0.0206(18) 0.0232(19) 0.030(2) 0.0021(16) 0.0129(16) 0.0016(15)
C22A 0.032(2) 0.030(2) 0.041(3) 0.0049(19) 0.024(2) -0.0028(18)
C23A 0.030(2) 0.041(3) 0.044(3) 0.005(2) 0.017(2) -0.003(2)
C24K 0.056(4) 0.056(4) 0.092(5) -0.025(3) 0.041(4) -0.010(3)
C25K 0.079(7) 0.024(4) 0.072(6) -0.005(4) 0.053(5) 0.000(4)
C26K 0.042(5) 0.055(5) 0.048(5) -0.003(4) 0.026(4) 0.010(4)
C24L 0.056(4) 0.056(4) 0.092(5) -0.025(3) 0.041(4) -0.010(3)
C25L 0.07(2) 0.08(2) 0.09(2) 0.015(18) 0.016(17) -0.012(16)
C26L 0.06(2) 0.17(4) 0.11(3) 0.02(3) 0.02(2) -0.03(2)
C27A 0.0184(18) 0.0239(19) 0.028(2) 0.0058(16) 0.0118(15) 0.0003(14)
C28A 0.0177(18) 0.026(2) 0.031(2) 0.0062(16) 0.0111(16) -0.0008(15)
C29A 0.0211(18) 0.0238(19) 0.026(2) 0.0007(15) 0.0107(15) 0.0002(15)
C30A 0.0237(19) 0.0188(18) 0.026(2) 0.0007(15) 0.0101(16) -0.0004(14)
C31A 0.029(2) 0.024(2) 0.044(3) -0.0030(18) 0.0202(19) 0.0020(16)
C32A 0.029(2) 0.028(2) 0.059(3) 0.006(2) 0.027(2) 0.0051(18)
C33A 0.026(2) 0.023(2) 0.034(2) 0.0033(17) 0.0149(17) 0.0076(16)
C34A 0.0219(19) 0.027(2) 0.0240(19) -0.0069(16) 0.0083(16) -0.0016(15)
Cl1A 0.0203(4) 0.0171(4) 0.0394(5) -0.0063(4) 0.0157(4) -0.0040(3)
N1A 0.0132(13) 0.0143(14) 0.0157(14) 0.0009(11) 0.0063(11) 0.0005(11)
O1A 0.0159(12) 0.0208(13) 0.0338(15) 0.0031(11) 0.0114(11) -0.0011(10)
O2A 0.0157(12) 0.0281(15) 0.0333(15) 0.0127(12) 0.0125(11) 0.0041(11)
O3A 0.0149(12) 0.0216(14) 0.0389(16) -0.0064(12) 0.0129(12) -0.0015(10)
Pt1A 0.01263(6) 0.01448(6) 0.01916(7) -0.00204(5) 0.00719(5) -0.00059(5)
S1A 0.0138(4) 0.0166(4) 0.0237(4) -0.0028(3) 0.0088(3) -0.0001(3)
C1B 0.0163(17) 0.0244(19) 0.0168(17) -0.0018(14) 0.0041(14) -0.0026(14)
C2B 0.0154(17) 0.0256(19) 0.0217(18) -0.0032(15) 0.0057(14) -0.0034(14)
C3B 0.0193(18) 0.033(2) 0.0214(19) -0.0043(16) 0.0065(15) -0.0087(16)
C4B 0.029(2) 0.0233(19) 0.024(2) -0.0031(15) 0.0091(16) -0.0091(16)
C5B 0.026(2) 0.0222(19) 0.025(2) -0.0051(15) 0.0094(16) -0.0031(15)
C6B 0.0144(16) 0.0240(19) 0.0172(17) -0.0012(14) 0.0049(14) -0.0021(14)
C7B 0.0172(17) 0.0156(17) 0.0176(17) -0.0022(13) 0.0047(14) 0.0004(13)
C8B 0.0163(17) 0.0206(18) 0.0173(17) -0.0018(14) 0.0040(14) -0.0004(14)
C9B 0.0234(19) 0.0188(18) 0.027(2) -0.0009(15) 0.0059(15) 0.0004(15)
C10B 0.0205(19) 0.023(2) 0.038(2) -0.0056(17) 0.0079(17) 0.0044(15)
C11B 0.0222(19) 0.0202(18) 0.027(2) -0.0018(15) 0.0065(16) 0.0033(15)
C12B 0.0161(17) 0.0207(18) 0.0181(17) -0.0017(14) 0.0029(14) 0.0026(14)
C13B 0.0163(17) 0.0228(18) 0.0131(16) -0.0020(13) 0.0036(13) -0.0007(14)
C14B 0.0174(17) 0.0162(17) 0.0231(18) -0.0013(14) 0.0074(14) -0.0002(13)
C15B 0.0167(17) 0.0184(17) 0.0211(18) -0.0040(14) 0.0071(14) -0.0002(13)
C16B 0.0183(17) 0.0225(18) 0.0192(18) -0.0006(14) 0.0070(14) 0.0026(14)
C17B 0.0141(16) 0.0229(19) 0.0228(18) 0.0013(15) 0.0057(14) 0.0049(14)
C18B 0.0174(17) 0.0229(19) 0.0220(18) -0.0019(15) 0.0084(14) 0.0000(14)
C19B 0.0205(18) 0.0178(18) 0.0263(19) 0.0026(15) 0.0076(15) 0.0023(14)
C20B 0.0162(17) 0.0227(19) 0.0259(19) -0.0014(15) 0.0057(14) 0.0035(14)
C21G 0.022(2) 0.055(3) 0.026(2) 0.007(2) 0.0103(17) 0.0048(19)
C22G 0.012(5) 0.057(7) 0.017(5) -0.007(5) 0.010(4) 0.000(4)
C23G 0.017(5) 0.075(8) 0.026(5) 0.022(5) 0.009(4) 0.005(5)
C24G 0.080(11) 0.109(10) 0.027(6) 0.008(6) 0.013(6) 0.074(9)
C25G 0.118(13) 0.161(15) 0.066(10) 0.029(11) -0.008(9) -0.093(12)
C26G 0.055(8) 0.066(9) 0.091(11) -0.020(8) 0.038(8) 0.011(7)
C21H 0.022(2) 0.055(3) 0.026(2) 0.007(2) 0.0103(17) 0.0048(19)
C22H 0.033(7) 0.106(14) 0.068(10) -0.021(11) 0.034(7) 0.012(8)
C23H 0.046(8) 0.126(19) 0.067(13) 0.043(12) 0.036(9) 0.052(11)
C24H 0.37(4) 0.38(4) 0.36(4) 0.039(19) 0.11(2) -0.03(2)
C25H 0.079(9) 0.056(8) 0.071(9) -0.006(7) 0.005(8) 0.024(7)
C26H 0.127(15) 0.094(13) 0.060(10) 0.037(9) -0.006(10) -0.058(12)
C27B 0.0230(19) 0.025(2) 0.028(2) 0.0033(16) 0.0110(16) 0.0009(15)
C28B 0.0208(19) 0.030(2) 0.030(2) 0.0049(17) 0.0091(16) 0.0007(16)
C29B 0.0218(19) 0.027(2) 0.027(2) 0.0031(16) 0.0092(16) 0.0012(15)
C30B 0.0220(19) 0.029(2) 0.028(2) 0.0047(17) 0.0095(16) 0.0038(16)
C31B 0.0244(19) 0.026(2) 0.025(2) 0.0020(16) 0.0101(16) 0.0019(15)
C32B 0.030(2) 0.029(2) 0.032(2) 0.0036(17) 0.0165(18) 0.0039(17)
C33B 0.026(2) 0.032(2) 0.036(2) -0.0027(18) 0.0125(18) 0.0069(17)
C34B 0.026(2) 0.032(2) 0.026(2) -0.0093(17) 0.0125(17) -0.0044(16)
Cl1B 0.0191(4) 0.0203(4) 0.0438(6) -0.0112(4) 0.0143(4) -0.0055(3)
N1B 0.0109(13) 0.0193(15) 0.0181(15) -0.0038(12) 0.0057(11) -0.0001(11)
O1B 0.0248(15) 0.0407(18) 0.0363(17) -0.0074(14) 0.0174(13) -0.0136(13)
O2B 0.0184(13) 0.0296(15) 0.0289(15) 0.0077(12) 0.0113(11) 0.0016(11)
O3B 0.0154(13) 0.0308(16) 0.0516(19) -0.0176(14) 0.0143(13) -0.0050(11)
Pt1B 0.01283(6) 0.01963(7) 0.02052(7) -0.00602(5) 0.00623(5) -0.00212(5)
S1B 0.0132(4) 0.0231(5) 0.0266(5) -0.0093(4) 0.0082(4) -0.0034(3)
C1C 0.0201(18) 0.0172(17) 0.0157(17) -0.0010(13) 0.0036(14) -0.0009(14)
C2C 0.0171(17) 0.0191(18) 0.0194(18) -0.0009(14) 0.0047(14) -0.0009(14)
C3C 0.0164(17) 0.0230(19) 0.0195(18) -0.0016(14) 0.0046(14) 0.0006(14)
C4C 0.027(2) 0.0177(18) 0.0228(19) -0.0019(15) 0.0077(16) 0.0026(15)
C5C 0.0216(18) 0.0192(18) 0.0232(19) -0.0022(14) 0.0077(15) -0.0040(14)
C6C 0.0169(17) 0.0217(18) 0.0176(17) 0.0009(14) 0.0041(14) 0.0010(14)
C7C 0.0176(17) 0.0204(18) 0.0179(17) -0.0008(14) 0.0044(14) -0.0022(14)
C8C 0.0203(18) 0.0204(18) 0.0176(17) -0.0004(14) 0.0035(14) -0.0033(14)
C9C 0.0240(19) 0.0180(18) 0.029(2) 0.0004(15) 0.0103(16) -0.0029(14)
C10C 0.024(2) 0.023(2) 0.033(2) 0.0016(16) 0.0094(17) -0.0051(16)
C11C 0.0214(18) 0.0228(19) 0.0249(19) 0.0000(15) 0.0067(15) -0.0069(15)
C12C 0.0162(17) 0.0224(19) 0.0199(18) 0.0023(14) 0.0025(14) -0.0034(14)
C13C 0.0168(17) 0.0219(18) 0.0174(17) 0.0017(14) 0.0035(14) -0.0018(14)
C14C 0.0165(17) 0.0191(18) 0.0211(18) -0.0010(14) 0.0056(14) 0.0002(13)
C15C 0.0137(16) 0.0214(18) 0.0209(18) 0.0039(14) 0.0043(14) -0.0016(13)
C16C 0.0175(17) 0.0214(18) 0.0179(17) 0.0009(14) 0.0029(14) -0.0027(14)
C17C 0.0155(17) 0.028(2) 0.0210(18) 0.0024(15) 0.0042(14) -0.0055(14)
C18C 0.0167(17) 0.0245(19) 0.0220(19) 0.0032(15) 0.0075(14) -0.0002(14)
C19C 0.0201(18) 0.023(2) 0.036(2) -0.0059(17) 0.0083(16) -0.0039(15)
C20C 0.0130(17) 0.0223(19) 0.038(2) -0.0013(16) 0.0051(16) -0.0034(14)
C21C 0.0224(19) 0.0223(19) 0.029(2) -0.0036(16) 0.0128(16) -0.0006(15)
C22C 0.026(2) 0.026(2) 0.036(2) -0.0041(17) 0.0169(18) 0.0004(16)
C23C 0.033(2) 0.025(2) 0.039(2) -0.0076(18) 0.0216(19) -0.0026(17)
C24C 0.036(2) 0.031(2) 0.048(3) -0.009(2) 0.028(2) -0.0037(19)
C25C 0.044(3) 0.036(3) 0.055(3) -0.011(2) 0.034(2) -0.004(2)
C26C 0.071(4) 0.046(3) 0.044(3) -0.005(2) 0.025(3) -0.022(3)
C27C 0.0169(18) 0.042(2) 0.027(2) -0.0040(18) 0.0095(16) -0.0070(16)
C28C 0.020(2) 0.043(3) 0.034(2) 0.0022(19) 0.0083(17) 0.0049(18)
C29C 0.0160(18) 0.027(2) 0.034(2) 0.0004(17) 0.0076(16) -0.0022(15)
C30C 0.036(2) 0.034(2) 0.032(2) 0.0032(19) 0.0138(19) 0.0075(19)
C31C 0.042(3) 0.030(2) 0.041(3) -0.001(2) 0.019(2) 0.0052(19)
C32C 0.053(3) 0.040(3) 0.031(2) -0.006(2) 0.015(2) -0.004(2)
C33C 0.031(2) 0.028(2) 0.023(2) 0.0061(16) 0.0079(17) 0.0016(17)
C34C 0.031(2) 0.0192(19) 0.043(3) -0.0067(17) 0.0163(19) -0.0075(16)
Cl1C 0.0198(4) 0.0190(4) 0.0338(5) 0.0014(4) 0.0105(4) 0.0009(3)
N1C 0.0123(14) 0.0179(15) 0.0214(15) 0.0017(12) 0.0025(12) -0.0030(11)
O1C 0.0190(13) 0.0241(14) 0.0333(15) -0.0031(12) 0.0130(12) 0.0018(11)
O2C 0.0175(13) 0.0308(15) 0.0308(15) -0.0061(12) 0.0085(11) -0.0030(11)
O3C 0.0161(13) 0.0235(14) 0.0402(17) 0.0080(12) 0.0102(12) 0.0001(11)
Pt1C 0.01360(6) 0.01619(6) 0.01869(7) 0.00039(5) 0.00486(5) -0.00140(5)
S1C 0.0150(4) 0.0173(4) 0.0229(4) 0.0024(3) 0.0068(3) -0.0001(3)
C1D 0.0147(16) 0.0176(17) 0.0158(16) 0.0009(13) 0.0047(13) -0.0020(13)
C2D 0.0143(16) 0.0236(19) 0.0189(17) 0.0020(14) 0.0067(14) -0.0003(14)
C3D 0.0118(16) 0.0254(19) 0.0161(17) 0.0010(14) 0.0019(13) 0.0008(13)
C4D 0.0210(18) 0.0164(17) 0.0235(19) -0.0008(14) 0.0074(15) 0.0022(14)
C5D 0.0205(17) 0.0154(17) 0.0197(18) 0.0001(14) 0.0069(14) -0.0034(13)
C6D 0.0132(16) 0.0209(17) 0.0142(16) 0.0000(13) 0.0050(13) -0.0009(13)
C7D 0.0156(16) 0.0166(17) 0.0159(17) 0.0013(13) 0.0037(13) 0.0010(13)
C8D 0.0183(17) 0.0175(17) 0.0147(16) 0.0004(13) 0.0045(13) 0.0005(13)
C9D 0.0198(17) 0.0157(17) 0.0248(19) 0.0015(14) 0.0088(15) -0.0016(14)
C10D 0.0185(17) 0.0163(17) 0.0282(19) 0.0006(14) 0.0102(15) 0.0008(13)
C11D 0.0169(17) 0.0162(17) 0.0263(19) -0.0012(14) 0.0091(15) -0.0060(13)
C12D 0.0130(16) 0.0196(18) 0.0171(17) 0.0012(13) 0.0044(13) -0.0018(13)
C13D 0.0129(16) 0.0199(17) 0.0152(16) 0.0014(13) 0.0043(13) -0.0005(13)
C14D 0.0190(17) 0.0146(16) 0.0179(17) 0.0010(13) 0.0076(14) 0.0007(13)
C15D 0.0156(16) 0.0159(16) 0.0177(17) 0.0038(13) 0.0062(13) 0.0014(13)
C16D 0.0161(17) 0.0194(18) 0.0177(17) 0.0001(14) 0.0051(14) -0.0002(13)
C17D 0.0127(16) 0.0245(19) 0.0187(17) 0.0016(14) 0.0037(13) -0.0018(14)
C18D 0.0151(16) 0.0191(18) 0.0222(18) 0.0021(14) 0.0079(14) 0.0017(13)
C19D 0.0190(17) 0.0171(17) 0.0223(18) -0.0022(14) 0.0076(14) -0.0010(13)
C20D 0.0142(16) 0.0161(17) 0.0228(18) 0.0018(14) 0.0060(14) -0.0022(13)
C21D 0.0200(18) 0.0237(19) 0.028(2) -0.0020(16) 0.0109(16) -0.0019(15)
C22D 0.0175(18) 0.032(2) 0.029(2) -0.0038(17) 0.0121(16) -0.0021(15)
C23D 0.030(2) 0.037(2) 0.039(2) -0.012(2) 0.021(2) -0.0103(18)
C24D 0.025(2) 0.037(2) 0.029(2) -0.0043(18) 0.0125(17) -0.0040(17)
C25D 0.040(3) 0.055(3) 0.055(3) -0.021(3) 0.028(2) -0.023(2)
C26D 0.043(3) 0.058(3) 0.048(3) -0.002(3) 0.017(2) -0.013(3)
C27D 0.0237(19) 0.025(2) 0.030(2) -0.0042(16) 0.0105(16) 0.0027(16)
C28D 0.027(2) 0.047(3) 0.064(3) -0.026(3) 0.019(2) -0.002(2)
C29I 0.031(2) 0.040(3) 0.051(3) -0.014(2) 0.021(2) -0.001(2)
C30I 0.029(4) 0.047(5) 0.041(5) -0.020(4) 0.015(3) -0.005(3)
C31I 0.023(4) 0.028(3) 0.050(5) -0.008(3) 0.011(4) 0.006(3)
C32I 0.032(2) 0.034(3) 0.073(4) -0.003(2) 0.027(3) 0.003(2)
C29J 0.031(2) 0.040(3) 0.051(3) -0.014(2) 0.021(2) -0.001(2)
C30J 0.036(8) 0.029(7) 0.035(9) 0.006(6) 0.022(7) -0.002(6)
C31J 0.007(7) 0.048(10) 0.067(13) 0.017(9) -0.009(8) 0.006(6)
C32J 0.032(2) 0.034(3) 0.073(4) -0.003(2) 0.027(3) 0.003(2)
C33D 0.026(2) 0.034(2) 0.026(2) 0.0107(17) 0.0063(17) -0.0043(17)
C34D 0.033(2) 0.0168(19) 0.045(3) -0.0087(17) 0.020(2) -0.0104(16)
Cl1D 0.0199(4) 0.0168(4) 0.0361(5) 0.0045(4) 0.0131(4) 0.0016(3)
N1D 0.0149(14) 0.0124(14) 0.0171(14) 0.0014(11) 0.0068(11) 0.0001(11)
O1D 0.0179(13) 0.0232(14) 0.0269(14) -0.0015(11) 0.0105(11) 0.0003(10)
O2D 0.0179(13) 0.0293(15) 0.0295(14) -0.0085(12) 0.0118(11) -0.0003(11)
O3D 0.0148(13) 0.0224(14) 0.0424(17) 0.0069(12) 0.0120(12) 0.0017(10)
Pt1D 0.01303(6) 0.01491(6) 0.01834(6) 0.00173(5) 0.00594(5) -0.00126(5)
S1D 0.0143(4) 0.0161(4) 0.0229(4) 0.0026(3) 0.0072(3) -0.0017(3)
C1E 0.0172(16) 0.0153(16) 0.0116(15) 0.0019(12) 0.0056(13) 0.0048(13)
C2E 0.0149(16) 0.0168(17) 0.0186(17) -0.0013(13) 0.0059(13) 0.0000(13)
C3E 0.0172(17) 0.0217(18) 0.0158(17) 0.0019(14) 0.0027(14) -0.0011(14)
C4E 0.0244(19) 0.0145(17) 0.0237(19) -0.0009(14) 0.0073(15) -0.0034(14)
C5E 0.0213(18) 0.0167(17) 0.0203(18) -0.0015(14) 0.0063(14) 0.0018(14)
C6E 0.0165(17) 0.0203(18) 0.0170(17) -0.0007(14) 0.0060(14) 0.0001(14)
C7E 0.0150(16) 0.0176(17) 0.0155(16) 0.0011(13) 0.0026(13) 0.0020(13)
C8E 0.0184(17) 0.0170(17) 0.0158(17) -0.0003(13) 0.0031(14) 0.0020(13)
C9E 0.0244(19) 0.0166(17) 0.0250(19) 0.0008(15) 0.0089(15) 0.0058(14)
C10E 0.026(2) 0.0202(19) 0.030(2) -0.0017(16) 0.0114(16) 0.0073(15)
C11E 0.0204(18) 0.0211(18) 0.0242(19) -0.0017(15) 0.0092(15) 0.0053(14)
C12E 0.0131(16) 0.0249(19) 0.0167(17) 0.0003(14) 0.0036(13) 0.0037(14)
C13E 0.0160(17) 0.0198(18) 0.0167(17) -0.0016(14) 0.0044(13) 0.0022(13)
C14E 0.0190(17) 0.0168(17) 0.0192(17) -0.0020(13) 0.0075(14) 0.0004(13)
C15E 0.0168(17) 0.0211(18) 0.0184(17) -0.0023(14) 0.0071(14) 0.0005(14)
C16E 0.0173(17) 0.026(2) 0.0227(19) 0.0046(15) 0.0073(15) 0.0034(15)
C17E 0.0168(17) 0.029(2) 0.0244(19) 0.0031(16) 0.0072(15) 0.0049(15)
C18E 0.0183(17) 0.0213(18) 0.0254(19) -0.0010(15) 0.0101(15) -0.0027(14)
C19E 0.0207(18) 0.0199(18) 0.0244(19) 0.0030(15) 0.0080(15) 0.0012(14)
C20E 0.0158(17) 0.0219(19) 0.0241(18) -0.0001(15) 0.0063(14) 0.0032(14)
C21E 0.025(2) 0.0212(19) 0.027(2) 0.0022(15) 0.0131(16) 0.0023(15)
C22E 0.0221(19) 0.026(2) 0.030(2) 0.0051(16) 0.0109(16) 0.0012(15)
C23E 0.034(2) 0.027(2) 0.035(2) 0.0114(18) 0.0193(19) 0.0052(17)
C24E 0.031(2) 0.035(2) 0.035(2) 0.0053(19) 0.0165(19) -0.0013(18)
C25E 0.040(3) 0.038(3) 0.047(3) 0.013(2) 0.026(2) 0.008(2)
C26E 0.071(4) 0.047(3) 0.038(3) 0.009(2) 0.021(3) 0.021(3)
C27E 0.0193(19) 0.033(2) 0.032(2) 0.0068(18) 0.0092(16) 0.0006(16)
C28E 0.0207(19) 0.034(2) 0.037(2) -0.0002(19) 0.0102(18) -0.0025(17)
C29E 0.022(2) 0.034(2) 0.033(2) -0.0022(18) 0.0125(17) -0.0020(17)
C30E 0.023(2) 0.028(2) 0.036(2) -0.0007(18) 0.0139(18) -0.0031(16)
C31E 0.029(2) 0.030(2) 0.032(2) -0.0034(18) 0.0122(18) -0.0013(17)
C32E 0.039(2) 0.026(2) 0.035(2) 0.0003(18) 0.015(2) -0.0060(18)
C33E 0.028(2) 0.0179(18) 0.037(2) 0.0039(16) 0.0183(18) 0.0056(15)
C34E 0.0238(19) 0.032(2) 0.023(2) -0.0078(16) 0.0067(16) -0.0009(16)
Cl1E 0.0219(4) 0.0189(4) 0.0441(6) -0.0050(4) 0.0171(4) -0.0036(3)
N1E 0.0152(14) 0.0139(14) 0.0206(15) -0.0023(11) 0.0065(12) 0.0006(11)
O1E 0.0175(13) 0.0193(13) 0.0319(15) 0.0008(11) 0.0098(11) -0.0006(10)
O2E 0.0175(13) 0.0288(15) 0.0348(16) 0.0057(12) 0.0106(12) -0.0012(11)
O3E 0.0154(12) 0.0198(13) 0.0382(16) -0.0060(12) 0.0108(11) -0.0004(10)
Pt1E 0.01386(6) 0.01485(6) 0.02001(7) -0.00133(5) 0.00703(5) 0.00053(5)
S1E 0.0138(4) 0.0157(4) 0.0230(4) -0.0022(3) 0.0077(3) 0.0004(3)
C1F 0.0179(17) 0.0167(17) 0.0157(17) -0.0006(13) 0.0032(13) 0.0022(13)
C2F 0.0184(17) 0.0193(18) 0.0208(18) 0.0018(14) 0.0074(14) 0.0010(14)
C3F 0.0175(17) 0.0247(19) 0.0211(18) -0.0005(15) 0.0053(14) -0.0038(14)
C4F 0.0253(19) 0.0170(18) 0.027(2) -0.0009(15) 0.0071(16) -0.0045(15)
C5F 0.0253(19) 0.0188(18) 0.0205(18) -0.0023(14) 0.0070(15) -0.0013(15)
C6F 0.0190(17) 0.0191(18) 0.0135(16) -0.0019(13) 0.0045(13) -0.0018(13)
C7F 0.0174(17) 0.0197(18) 0.0169(17) -0.0030(14) 0.0030(14) 0.0020(14)
C8F 0.0205(18) 0.0188(18) 0.0196(18) -0.0013(14) 0.0041(14) 0.0043(14)
C9F 0.0256(19) 0.0212(19) 0.027(2) -0.0014(15) 0.0078(16) 0.0046(15)
C10F 0.027(2) 0.023(2) 0.032(2) -0.0035(16) 0.0108(17) 0.0065(16)
C11F 0.0200(18) 0.025(2) 0.026(2) 0.0006(16) 0.0071(15) 0.0064(15)
C12F 0.0160(17) 0.0255(19) 0.0174(17) -0.0020(14) 0.0042(14) 0.0045(14)
C13F 0.0170(17) 0.0241(19) 0.0170(17) -0.0018(14) 0.0055(14) 0.0032(14)
C14F 0.0185(17) 0.0224(18) 0.0205(18) -0.0026(14) 0.0078(14) 0.0014(14)
C15F 0.0159(17) 0.0254(19) 0.0200(18) -0.0053(14) 0.0074(14) 0.0004(14)
C16F 0.0170(17) 0.032(2) 0.0182(18) 0.0036(15) 0.0055(14) 0.0043(15)
C17F 0.0142(17) 0.037(2) 0.0195(18) 0.0016(16) 0.0039(14) 0.0027(15)
C18F 0.0177(18) 0.032(2) 0.0202(18) -0.0023(16) 0.0066(14) -0.0004(15)
C19F 0.0198(18) 0.0235(19) 0.0253(19) 0.0010(15) 0.0067(15) 0.0040(15)
C20F 0.0156(17) 0.0230(19) 0.0240(18) -0.0030(15) 0.0052(14) 0.0053(14)
C21F 0.025(2) 0.027(2) 0.030(2) 0.0027(17) 0.0137(17) -0.0009(16)
C22F 0.027(2) 0.042(3) 0.043(3) -0.009(2) 0.021(2) -0.0069(19)
C23F 0.037(2) 0.044(3) 0.036(3) 0.008(2) 0.020(2) 0.007(2)
C24F 0.037(3) 0.053(3) 0.066(4) -0.013(3) 0.030(3) -0.002(2)
C25F 0.047(3) 0.067(4) 0.040(3) 0.023(3) 0.023(2) 0.023(3)
C26F 0.060(4) 0.044(3) 0.078(4) 0.009(3) 0.042(3) 0.004(3)
C27F 0.0169(18) 0.050(3) 0.026(2) 0.0088(19) 0.0054(16) -0.0003(18)
C28F 0.020(2) 0.050(3) 0.031(2) 0.005(2) 0.0082(17) -0.0044(19)
C29F 0.0226(19) 0.031(2) 0.026(2) 0.0003(17) 0.0082(16) 0.0025(16)
C30F 0.032(2) 0.026(2) 0.035(2) 0.0007(18) 0.0124(19) -0.0022(17)
C31F 0.047(3) 0.035(2) 0.035(2) 0.006(2) 0.017(2) -0.002(2)
C32F 0.052(3) 0.043(3) 0.032(2) -0.002(2) 0.020(2) -0.007(2)
C33F 0.030(2) 0.028(2) 0.023(2) -0.0039(16) 0.0102(17) 0.0006(16)
C34F 0.026(2) 0.0187(19) 0.036(2) 0.0054(16) 0.0148(17) 0.0060(15)
Cl1F 0.0205(4) 0.0180(4) 0.0370(5) -0.0031(4) 0.0136(4) -0.0026(3)
N1F 0.0163(14) 0.0155(14) 0.0211(15) -0.0019(12) 0.0049(12) 0.0013(11)
O1F 0.0246(14) 0.0240(14) 0.0382(17) -0.0022(12) 0.0165(13) -0.0052(11)
O2F 0.0171(13) 0.0397(17) 0.0323(16) 0.0091(13) 0.0080(12) -0.0013(12)
O3F 0.0179(13) 0.0233(14) 0.0389(16) -0.0072(12) 0.0144(12) -0.0020(11)
Pt1F 0.01422(6) 0.01498(6) 0.01944(7) -0.00133(5) 0.00761(5) -0.00006(5)
S1F 0.0156(4) 0.0169(4) 0.0211(4) -0.0022(3) 0.0082(3) 0.0002(3)

loop_
_atom_type_symbol
_atom_type_description
_atom_type_scat_dispersion_real
_atom_type_scat_dispersion_imag
_atom_type_scat_source
C C 0.0033 0.0016 'International Tables Vol C Tables 4.2.6.8 and 6.1.1.4'
H H 0.0000 0.0000 'International Tables Vol C Tables 4.2.6.8 and 6.1.1.4'
N N 0.0061 0.0033 'International Tables Vol C Tables 4.2.6.8 and 6.1.1.4'
O O 0.0106 0.0060 'International Tables Vol C Tables 4.2.6.8 and 6.1.1.4'
S S 0.1246 0.1234 'International Tables Vol C Tables 4.2.6.8 and 6.1.1.4'
Cl Cl 0.1484 0.1585 'International Tables Vol C Tables 4.2.6.8 and 6.1.1.4'
Pt Pt -1.7033 8.3905 'International Tables Vol C Tables 4.2.6.8 and 6.1.1.4'

loop_
_geom_angle_atom_site_label_1
_geom_angle_atom_site_label_2
_geom_angle_atom_site_label_3
_geom_angle
C2A C1A C6A 118.4(3)
C2A C1A Pt1A 127.6(3)
C6A C1A Pt1A 113.8(2)
C3A C2A C1A 120.5(3)
C3A C2A H2A 119.7
C1A C2A H2A 119.7
O1A C3A C4A 114.6(3)
O1A C3A C2A 124.5(3)
C4A C3A C2A 120.9(3)
C5A C4A C3A 119.6(3)
C5A C4A H4A 120.2
C3A C4A H4A 120.2
C4A C5A C6A 121.0(3)
C4A C5A H5A 119.5
C6A C5A H5A 119.5
C5A C6A C1A 119.5(3)
C5A C6A C7A 124.1(3)
C1A C6A C7A 116.3(3)
N1A C7A C8A 118.1(3)
N1A C7A C6A 113.5(3)
C8A C7A C6A 128.4(3)
C12A C8A C7A 120.3(3)
C12A C8A C9A 109.3(3)
C7A C8A C9A 130.4(3)
C8A C9A C10A 103.9(3)
C8A C9A H9A1 111.0
C10A C9A H9A1 111.0
C8A C9A H9A2 111.0
C10A C9A H9A2 111.0
H9A1 C9A H9A2 109.0
C11A C10A C9A 105.7(3)
C11A C10A H10A 110.6
C9A C10A H10A 110.6
C11A C10A H10B 110.6
C9A C10A H10B 110.6
H10A C10A H10B 108.7
C12A C11A C10A 103.5(3)
C12A C11A H11A 111.1
C10A C11A H11A 111.1
C12A C11A H11B 111.1
C10A C11A H11B 111.1
H11A C11A H11B 109.0
C8A C12A C13A 120.5(3)
C8A C12A C11A 110.8(3)
C13A C12A C11A 128.6(3)
C14A C13A C12A 116.1(3)
C14A C13A C15A 121.1(3)
C12A C13A C15A 122.7(3)
N1A C14A C13A 123.3(3)
N1A C14A H14A 118.3
C13A C14A H14A 118.3
C20A C15A C16A 117.8(3)
C20A C15A C13A 121.6(3)
C16A C15A C13A 120.6(3)
C17A C16A C15A 121.3(3)
C17A C16A H16A 119.3
C15A C16A H16A 119.3
C16A C17A C18A 120.1(3)
C16A C17A H17A 120.0
C18A C17A H17A 120.0
O2A C18A C17A 115.1(3)
O2A C18A C19A 124.9(3)
C17A C18A C19A 120.0(3)
C18A C19A C20A 119.4(3)
C18A C19A H19A 120.3
C20A C19A H19A 120.3
C19A C20A C15A 121.4(3)
C19A C20A H20A 119.3
C15A C20A H20A 119.3
O1A C21A C22A 106.3(3)
O1A C21A H21A 110.5
C22A C21A H21A 110.5
O1A C21A H21B 110.5
C22A C21A H21B 110.5
H21A C21A H21B 108.7
C21A C22A C23A 113.2(3)
C21A C22A H22A 108.9
C23A C22A H22A 108.9
C21A C22A H22B 108.9
C23A C22A H22B 108.9
H22A C22A H22B 107.8
C24K C23A C22A 112.9(4)
C24K C23A H23A 109.0
C22A C23A H23A 109.0
C24K C23A H23B 109.0
C22A C23A H23B 109.0
H23A C23A H23B 107.8
C23A C24K C25K 112.5(6)
C23A C24K H24A 109.1
C25K C24K H24A 109.1
C23A C24K H24B 109.1
C25K C24K H24B 109.1
H24A C24K H24B 107.8
C26K C25K C24K 112.1(7)
C26K C25K H25A 109.2
C24K C25K H25A 109.2
C26K C25K H25B 109.2
C24K C25K H25B 109.2
H25A C25K H25B 107.9
C26L C25L H25M 108.7
C26L C25L H25N 108.7
H25M C25L H25N 107.6
C25L C26L H26S 109.5
C25L C26L H26T 109.5
H26S C26L H26T 109.5
C25L C26L H26U 109.5
H26S C26L H26U 109.5
H26T C26L H26U 109.5
O2A C27A C28A 107.1(3)
O2A C27A H27A 110.3
C28A C27A H27A 110.3
O2A C27A H27B 110.3
C28A C27A H27B 110.3
H27A C27A H27B 108.6
C27A C28A C29A 112.0(3)
C27A C28A H28A 109.2
C29A C28A H28A 109.2
C27A C28A H28B 109.2
C29A C28A H28B 109.2
H28A C28A H28B 107.9
C30A C29A C28A 112.7(3)
C30A C29A H29A 109.1
C28A C29A H29A 109.1
C30A C29A H29B 109.1
C28A C29A H29B 109.1
H29A C29A H29B 107.8
C31A C30A C29A 114.7(3)
C31A C30A H30A 108.6
C29A C30A H30A 108.6
C31A C30A H30B 108.6
C29A C30A H30B 108.6
H30A C30A H30B 107.6
C30A C31A C32A 112.0(3)
C30A C31A H31A 109.2
C32A C31A H31A 109.2
C30A C31A H31B 109.2
C32A C31A H31B 109.2
H31A C31A H31B 107.9
C31A C32A H32A 109.5
C31A C32A H32B 109.5
H32A C32A H32B 109.5
C31A C32A H32C 109.5
H32A C32A H32C 109.5
H32B C32A H32C 109.5
S1A C33A H33A 109.5
S1A C33A H33B 109.5
H33A C33A H33B 109.5
S1A C33A H33C 109.5
H33A C33A H33C 109.5
H33B C33A H33C 109.5
S1A C34A H34A 109.5
S1A C34A H34B 109.5
H34A C34A H34B 109.5
S1A C34A H34C 109.5
H34A C34A H34C 109.5
H34B C34A H34C 109.5
C14A N1A C7A 121.4(3)
C14A N1A Pt1A 123.3(2)
C7A N1A Pt1A 115.4(2)
C3A O1A C21A 118.2(3)
C18A O2A C27A 117.7(3)
C1A Pt1A N1A 80.76(12)
C1A Pt1A S1A 99.09(10)
N1A Pt1A S1A 176.55(8)
C1A Pt1A Cl1A 169.97(10)
N1A Pt1A Cl1A 92.45(8)
S1A Pt1A Cl1A 87.25(3)
O3A S1A C34A 106.91(17)
O3A S1A C33A 105.22(17)
C34A S1A C33A 101.34(19)
O3A S1A Pt1A 122.79(11)
C34A S1A Pt1A 105.97(13)
C33A S1A Pt1A 112.46(13)
C2B C1B C6B 118.5(3)
C2B C1B Pt1B 127.7(3)
C6B C1B Pt1B 113.7(2)
C3B C2B C1B 120.6(4)
C3B C2B H2B 119.7
C1B C2B H2B 119.7
O1B C3B C4B 115.7(4)
O1B C3B C2B 123.8(4)
C4B C3B C2B 120.5(3)
C5B C4B C3B 120.0(4)
C5B C4B H4B 120.0
C3B C4B H4B 120.0
C4B C5B C6B 120.9(4)
C4B C5B H5B 119.5
C6B C5B H5B 119.5
C5B C6B C1B 119.4(3)
C5B C6B C7B 124.1(3)
C1B C6B C7B 116.5(3)
N1B C7B C8B 118.2(3)
N1B C7B C6B 113.1(3)
C8B C7B C6B 128.7(3)
C12B C8B C7B 120.2(3)
C12B C8B C9B 110.2(3)
C7B C8B C9B 129.6(3)
C8B C9B C10B 103.6(3)
C8B C9B H9B1 111.0
C10B C9B H9B1 111.0
C8B C9B H9B2 111.0
C10B C9B H9B2 111.0
H9B1 C9B H9B2 109.0
C9B C10B C11B 105.4(3)
C9B C10B H10C 110.7
C11B C10B H10C 110.7
C9B C10B H10D 110.7
C11B C10B H10D 110.7
H10C C10B H10D 108.8
C12B C11B C10B 103.9(3)
C12B C11B H11C 111.0
C10B C11B H11C 111.0
C12B C11B H11D 111.0
C10B C11B H11D 111.0
H11C C11B H11D 109.0
C8B C12B C13B 121.0(3)
C8B C12B C11B 110.4(3)
C13B C12B C11B 128.6(3)
C14B C13B C12B 115.8(3)
C14B C13B C15B 120.7(3)
C12B C13B C15B 123.4(3)
N1B C14B C13B 123.8(3)
N1B C14B H14B 118.1
C13B C14B H14B 118.1
C20B C15B C16B 118.0(3)
C20B C15B C13B 121.2(3)
C16B C15B C13B 120.8(3)
C17B C16B C15B 121.3(3)
C17B C16B H16B 119.3
C15B C16B H16B 119.3
C16B C17B C18B 120.0(3)
C16B C17B H17B 120.0
C18B C17B H17B 120.0
O2B C18B C19B 125.3(3)
O2B C18B C17B 114.8(3)
C19B C18B C17B 119.9(3)
C18B C19B C20B 120.0(3)
C18B C19B H19B 120.0
C20B C19B H19B 120.0
C19B C20B C15B 120.8(3)
C19B C20B H20B 119.6
C15B C20B H20B 119.6
O1B C21G C22G 101.9(5)
O1B C21G H21C 111.4
C22G C21G H21C 111.4
O1B C21G H21D 111.4
C22G C21G H21D 111.4
H21C C21G H21D 109.3
C23G C22G C21G 114.7(7)
C23G C22G H22C 108.6
C21G C22G H22C 108.6
C23G C22G H22D 108.6
C21G C22G H22D 108.6
H22C C22G H22D 107.6
C24G C23G C22G 115.7(9)
C24G C23G H23C 108.4
C22G C23G H23C 108.4
C24G C23G H23D 108.4
C22G C23G H23D 108.4
H23C C23G H23D 107.4
C23G C24G C25G 98.9(10)
C23G C24G H24C 112.0
C25G C24G H24C 112.0
C23G C24G H24D 112.0
C25G C24G H24D 112.0
H24C C24G H24D 109.7
C26G C25G C24G 106.7(10)
C26G C25G H25C 110.4
C24G C25G H25C 110.4
C26G C25G H25D 110.4
C24G C25G H25D 110.4
H25C C25G H25D 108.6
C23H C22H H22O 108.7
C23H C22H H22P 108.7
H22O C22H H22P 107.6
C24H C23H C22H 125.7(14)
C24H C23H H23O 105.9
C22H C23H H23O 105.9
C24H C23H H23P 105.9
C22H C23H H23P 105.9
H23O C23H H23P 106.2
C23H C24H C25H 93.5(10)
C23H C24H H24O 113.0
C25H C24H H24O 113.0
C23H C24H H24P 113.0
C25H C24H H24P 113.0
H24O C24H H24P 110.4
C26H C25H C24H 74.3(15)
C26H C25H H25O 116.1
C24H C25H H25O 116.1
C26H C25H H25P 116.1
C24H C25H H25P 116.1
H25O C25H H25P 113.1
C25H C26H H26V 109.5
C25H C26H H26W 109.5
H26V C26H H26W 109.5
C25H C26H H26X 109.5
H26V C26H H26X 109.5
H26W C26H H26X 109.5
O2B C27B C28B 106.0(3)
O2B C27B H27C 110.5
C28B C27B H27C 110.5
O2B C27B H27D 110.5
C28B C27B H27D 110.5
H27C C27B H27D 108.7
C27B C28B C29B 114.3(3)
C27B C28B H28C 108.7
C29B C28B H28C 108.7
C27B C28B H28D 108.7
C29B C28B H28D 108.7
H28C C28B H28D 107.6
C28B C29B C30B 112.4(3)
C28B C29B H29C 109.1
C30B C29B H29C 109.1
C28B C29B H29D 109.1
C30B C29B H29D 109.1
H29C C29B H29D 107.9
C31B C30B C29B 114.2(3)
C31B C30B H30C 108.7
C29B C30B H30C 108.7
C31B C30B H30D 108.7
C29B C30B H30D 108.7
H30C C30B H30D 107.6
C30B C31B C32B 112.5(3)
C30B C31B H31C 109.1
C32B C31B H31C 109.1
C30B C31B H31D 109.1
C32B C31B H31D 109.1
H31C C31B H31D 107.8
C31B C32B H32D 109.5
C31B C32B H32E 109.5
H32D C32B H32E 109.5
C31B C32B H32F 109.5
H32D C32B H32F 109.5
H32E C32B H32F 109.5
S1B C33B H33D 109.5
S1B C33B H33E 109.5
H33D C33B H33E 109.5
S1B C33B H33F 109.5
H33D C33B H33F 109.5
H33E C33B H33F 109.5
S1B C34B H34D 109.5
S1B C34B H34E 109.5
H34D C34B H34E 109.5
S1B C34B H34F 109.5
H34D C34B H34F 109.5
H34E C34B H34F 109.5
C14B N1B C7B 120.9(3)
C14B N1B Pt1B 123.3(2)
C7B N1B Pt1B 115.8(2)
C3B O1B C21G 118.7(3)
C18B O2B C27B 118.6(3)
C1B Pt1B N1B 80.73(13)
C1B Pt1B S1B 98.71(11)
N1B Pt1B S1B 176.49(9)
C1B Pt1B Cl1B 170.08(11)
N1B Pt1B Cl1B 92.55(8)
S1B Pt1B Cl1B 87.56(3)
O3B S1B C33B 105.04(19)
O3B S1B C34B 106.58(18)
C33B S1B C34B 101.4(2)
O3B S1B Pt1B 122.55(12)
C33B S1B Pt1B 113.21(14)
C34B S1B Pt1B 105.85(14)
C2C C1C C6C 119.2(3)
C2C C1C Pt1C 126.7(3)
C6C C1C Pt1C 113.7(3)
C1C C2C C3C 120.0(3)
C1C C2C H2C 120.0
C3C C2C H2C 120.0
O1C C3C C4C 115.0(3)
O1C C3C C2C 124.2(3)
C4C C3C C2C 120.8(3)
C5C C4C C3C 119.7(3)
C5C C4C H4C 120.2
C3C C4C H4C 120.2
C4C C5C C6C 120.9(3)
C4C C5C H5C 119.5
C6C C5C H5C 119.5
C5C C6C C1C 119.4(3)
C5C C6C C7C 124.1(3)
C1C C6C C7C 116.5(3)
N1C C7C C8C 118.1(3)
N1C C7C C6C 113.0(3)
C8C C7C C6C 128.9(3)
C12C C8C C7C 120.9(3)
C12C C8C C9C 110.1(3)
C7C C8C C9C 129.0(3)
C8C C9C C10C 103.8(3)
C8C C9C H9C1 111.0
C10C C9C H9C1 111.0
C8C C9C H9C2 111.0
C10C C9C H9C2 111.0
H9C1 C9C H9C2 109.0
C11C C10C C9C 105.7(3)
C11C C10C H10E 110.6
C9C C10C H10E 110.6
C11C C10C H10F 110.6
C9C C10C H10F 110.6
H10E C10C H10F 108.7
C12C C11C C10C 103.7(3)
C12C C11C H11E 111.0
C10C C11C H11E 111.0
C12C C11C H11F 111.0
C10C C11C H11F 111.0
H11E C11C H11F 109.0
C8C C12C C13C 120.2(3)
C8C C12C C11C 111.2(3)
C13C C12C C11C 128.6(3)
C14C C13C C12C 116.5(3)
C14C C13C C15C 118.5(3)
C12C C13C C15C 124.9(3)
N1C C14C C13C 122.9(3)
N1C C14C H14C 118.5
C13C C14C H14C 118.5
C16C C15C C20C 117.3(3)
C16C C15C C13C 122.7(3)
C20C C15C C13C 120.0(3)
C17C C16C C15C 122.1(4)
C17C C16C H16C 118.9
C15C C16C H16C 118.9
C18C C17C C16C 119.3(3)
C18C C17C H17C 120.3
C16C C17C H17C 120.3
O2C C18C C17C 125.4(3)
O2C C18C C19C 115.0(3)
C17C C18C C19C 119.6(3)
C20C C19C C18C 120.8(4)
C20C C19C H19C 119.6
C18C C19C H19C 119.6
C19C C20C C15C 120.8(3)
C19C C20C H20C 119.6
C15C C20C H20C 119.6
O1C C21C C22C 107.5(3)
O1C C21C H21E 110.2
C22C C21C H21E 110.2
O1C C21C H21F 110.2
C22C C21C H21F 110.2
H21E C21C H21F 108.5
C21C C22C C23C 111.9(3)
C21C C22C H22E 109.2
C23C C22C H22E 109.2
C21C C22C H22F 109.2
C23C C22C H22F 109.2
H22E C22C H22F 107.9
C24C C23C C22C 112.3(3)
C24C C23C H23E 109.1
C22C C23C H23E 109.1
C24C C23C H23F 109.1
C22C C23C H23F 109.1
H23E C23C H23F 107.9
C23C C24C C25C 113.4(4)
C23C C24C H24E 108.9
C25C C24C H24E 108.9
C23C C24C H24F 108.9
C25C C24C H24F 108.9
H24E C24C H24F 107.7
C26C C25C C24C 114.2(4)
C26C C25C H25E 108.7
C24C C25C H25E 108.7
C26C C25C H25F 108.7
C24C C25C H25F 108.7
H25E C25C H25F 107.6
C25C C26C H26G 109.5
C25C C26C H26H 109.5
H26G C26C H26H 109.5
C25C C26C H26I 109.5
H26G C26C H26I 109.5
H26H C26C H26I 109.5
O2C C27C C28C 107.2(3)
O2C C27C H27E 110.3
C28C C27C H27E 110.3
O2C C27C H27F 110.3
C28C C27C H27F 110.3
H27E C27C H27F 108.5
C27C C28C C29C 114.4(3)
C27C C28C H28E 108.6
C29C C28C H28E 108.6
C27C C28C H28F 108.6
C29C C28C H28F 108.6
H28E C28C H28F 107.6
C28C C29C C30C 111.8(3)
C28C C29C H29E 109.3
C30C C29C H29E 109.3
C28C C29C H29F 109.3
C30C C29C H29F 109.3
H29E C29C H29F 107.9
C31C C30C C29C 113.7(4)
C31C C30C H30E 108.8
C29C C30C H30E 108.8
C31C C30C H30F 108.8
C29C C30C H30F 108.8
H30E C30C H30F 107.7
C32C C31C C30C 113.2(4)
C32C C31C H31E 108.9
C30C C31C H31E 108.9
C32C C31C H31F 108.9
C30C C31C H31F 108.9
H31E C31C H31F 107.8
C31C C32C H32G 109.5
C31C C32C H32H 109.5
H32G C32C H32H 109.5
C31C C32C H32I 109.5
H32G C32C H32I 109.5
H32H C32C H32I 109.5
S1C C33C H33G 109.5
S1C C33C H33H 109.5
H33G C33C H33H 109.5
S1C C33C H33I 109.5
H33G C33C H33I 109.5
H33H C33C H33I 109.5
S1C C34C H34G 109.5
S1C C34C H34H 109.5
H34G C34C H34H 109.5
S1C C34C H34I 109.5
H34G C34C H34I 109.5
H34H C34C H34I 109.5
C14C N1C C7C 121.2(3)
C14C N1C Pt1C 122.5(2)
C7C N1C Pt1C 116.3(2)
C3C O1C C21C 117.9(3)
C18C O2C C27C 119.0(3)
C1C Pt1C N1C 80.22(13)
C1C Pt1C S1C 98.51(10)
N1C Pt1C S1C 175.51(9)
C1C Pt1C Cl1C 169.07(10)
N1C Pt1C Cl1C 92.88(9)
S1C Pt1C Cl1C 87.71(3)
O3C S1C C33C 107.28(18)
O3C S1C C34C 105.28(18)
C33C S1C C34C 100.8(2)
O3C S1C Pt1C 122.45(11)
C33C S1C Pt1C 105.03(14)
C34C S1C Pt1C 113.78(14)
C2D C1D C6D 118.5(3)
C2D C1D Pt1D 127.1(3)
C6D C1D Pt1D 114.1(2)
C3D C2D C1D 120.7(3)
C3D C2D H2D 119.7
C1D C2D H2D 119.7
O1D C3D C2D 124.1(3)
O1D C3D C4D 115.5(3)
C2D C3D C4D 120.4(3)
C5D C4D C3D 119.6(3)
C5D C4D H4D 120.2
C3D C4D H4D 120.2
C4D C5D C6D 121.2(3)
C4D C5D H5D 119.4
C6D C5D H5D 119.4
C5D C6D C1D 119.6(3)
C5D C6D C7D 124.2(3)
C1D C6D C7D 116.2(3)
N1D C7D C8D 117.8(3)
N1D C7D C6D 113.3(3)
C8D C7D C6D 128.9(3)
C7D C8D C12D 120.2(3)
C7D C8D C9D 129.5(3)
C12D C8D C9D 110.3(3)
C8D C9D C10D 103.5(3)
C8D C9D H9D1 111.1
C10D C9D H9D1 111.1
C8D C9D H9D2 111.1
C10D C9D H9D2 111.1
H9D1 C9D H9D2 109.0
C11D C10D C9D 105.1(3)
C11D C10D H10G 110.7
C9D C10D H10G 110.7
C11D C10D H10H 110.7
C9D C10D H10H 110.7
H10G C10D H10H 108.8
C12D C11D C10D 104.3(3)
C12D C11D H11G 110.9
C10D C11D H11G 110.9
C12D C11D H11H 110.9
C10D C11D H11H 110.9
H11G C11D H11H 108.9
C13D C12D C8D 121.2(3)
C13D C12D C11D 128.7(3)
C8D C12D C11D 110.0(3)
C12D C13D C14D 115.7(3)
C12D C13D C15D 123.0(3)
C14D C13D C15D 121.2(3)
N1D C14D C13D 123.7(3)
N1D C14D H14D 118.2
C13D C14D H14D 118.2
C20D C15D C16D 117.8(3)
C20D C15D C13D 121.6(3)
C16D C15D C13D 120.5(3)
C17D C16D C15D 121.1(3)
C17D C16D H16D 119.5
C15D C16D H16D 119.5
C16D C17D C18D 120.6(3)
C16D C17D H17D 119.7
C18D C17D H17D 119.7
O2D C18D C17D 115.7(3)
O2D C18D C19D 125.0(3)
C17D C18D C19D 119.3(3)
C20D C19D C18D 119.7(3)
C20D C19D H19D 120.1
C18D C19D H19D 120.1
C15D C20D C19D 121.3(3)
C15D C20D H20D 119.3
C19D C20D H20D 119.3
O1D C21D C22D 109.5(3)
O1D C21D H21G 109.8
C22D C21D H21G 109.8
O1D C21D H21H 109.8
C22D C21D H21H 109.8
H21G C21D H21H 108.2
C21D C22D C23D 109.3(3)
C21D C22D H22G 109.8
C23D C22D H22G 109.8
C21D C22D H22H 109.8
C23D C22D H22H 109.8
H22G C22D H22H 108.3
C24D C23D C22D 115.3(4)
C24D C23D H23G 108.5
C22D C23D H23G 108.5
C24D C23D H23H 108.5
C22D C23D H23H 108.5
H23G C23D H23H 107.5
C23D C24D C25D 111.8(4)
C23D C24D H24G 109.3
C25D C24D H24G 109.3
C23D C24D H24H 109.3
C25D C24D H24H 109.3
H24G C24D H24H 107.9
C26D C25D C24D 113.6(4)
C26D C25D H25G 108.8
C24D C25D H25G 108.8
C26D C25D H25H 108.8
C24D C25D H25H 108.8
H25G C25D H25H 107.7
C25D C26D H26J 109.5
C25D C26D H26K 109.5
H26J C26D H26K 109.5
C25D C26D H26L 109.5
H26J C26D H26L 109.5
H26K C26D H26L 109.5
O2D C27D C28D 107.3(3)
O2D C27D H27G 110.2
C28D C27D H27G 110.2
O2D C27D H27H 110.2
C28D C27D H27H 110.2
H27G C27D H27H 108.5
C29I C28D C27D 111.7(4)
C29I C28D H28G 109.3
C27D C28D H28G 109.3
C29I C28D H28H 109.3
C27D C28D H28H 109.3
H28G C28D H28H 107.9
C28D C29I C30I 114.5(4)
C28D C29I H29G 108.6
C30I C29I H29G 108.6
C28D C29I H29H 108.6
C30I C29I H29H 108.6
H29G C29I H29H 107.6
C31I C30I C29I 114.1(6)
C31I C30I H30G 108.7
C29I C30I H30G 108.7
C31I C30I H30H 108.7
C29I C30I H30H 108.7
H30G C30I H30H 107.6
C30I C31I C32I 112.4(7)
C30I C31I H31G 109.1
C32I C31I H31G 109.1
C30I C31I H31H 109.1
C32I C31I H31H 109.1
H31G C31I H31H 107.9
C31J C30J H30Q 110.1
C31J C30J H30R 110.1
H30Q C30J H30R 108.5
C30J C31J H31Q 109.3
C30J C31J H31R 109.3
H31Q C31J H31R 108.0
S1D C33D H33J 109.5
S1D C33D H33K 109.5
H33J C33D H33K 109.5
S1D C33D H33L 109.5
H33J C33D H33L 109.5
H33K C33D H33L 109.5
S1D C34D H34J 109.5
S1D C34D H34K 109.5
H34J C34D H34K 109.5
S1D C34D H34L 109.5
H34J C34D H34L 109.5
H34K C34D H34L 109.5
C14D N1D C7D 121.3(3)
C14D N1D Pt1D 123.5(2)
C7D N1D Pt1D 115.3(2)
C3D O1D C21D 116.6(3)
C18D O2D C27D 117.8(3)
C1D Pt1D N1D 80.65(12)
C1D Pt1D S1D 98.73(10)
N1D Pt1D S1D 177.99(8)
C1D Pt1D Cl1D 168.00(10)
N1D Pt1D Cl1D 92.28(8)
S1D Pt1D Cl1D 88.01(3)
O3D S1D C33D 106.70(18)
O3D S1D C34D 105.04(18)
C33D S1D C34D 101.2(2)
O3D S1D Pt1D 122.56(11)
C33D S1D Pt1D 106.37(14)
C34D S1D Pt1D 112.79(13)
C2E C1E C6E 117.9(3)
C2E C1E Pt1E 127.7(3)
C6E C1E Pt1E 114.0(2)
C3E C2E C1E 120.7(3)
C3E C2E H2E 119.6
C1E C2E H2E 119.6
O1E C3E C4E 115.4(3)
O1E C3E C2E 124.0(3)
C4E C3E C2E 120.5(3)
C5E C4E C3E 119.8(3)
C5E C4E H4E 120.1
C3E C4E H4E 120.1
C4E C5E C6E 121.2(3)
C4E C5E H5E 119.4
C6E C5E H5E 119.4
C5E C6E C1E 119.8(3)
C5E C6E C7E 124.2(3)
C1E C6E C7E 116.0(3)
N1E C7E C8E 117.8(3)
N1E C7E C6E 113.3(3)
C8E C7E C6E 128.9(3)
C12E C8E C7E 120.2(3)
C12E C8E C9E 110.6(3)
C7E C8E C9E 129.2(3)
C8E C9E C10E 103.2(3)
C8E C9E H9E1 111.1
C10E C9E H9E1 111.1
C8E C9E H9E2 111.1
C10E C9E H9E2 111.1
H9E1 C9E H9E2 109.1
C11E C10E C9E 106.0(3)
C11E C10E H10I 110.5
C9E C10E H10I 110.5
C11E C10E H10J 110.5
C9E C10E H10J 110.5
H10I C10E H10J 108.7
C12E C11E C10E 103.6(3)
C12E C11E H11I 111.0
C10E C11E H11I 111.0
C12E C11E H11J 111.0
C10E C11E H11J 111.0
H11I C11E H11J 109.0
C8E C12E C13E 120.8(3)
C8E C12E C11E 110.3(3)
C13E C12E C11E 128.8(3)
C14E C13E C12E 115.9(3)
C14E C13E C15E 119.6(3)
C12E C13E C15E 124.5(3)
N1E C14E C13E 123.6(3)
N1E C14E H14E 118.2
C13E C14E H14E 118.2
C16E C15E C20E 117.5(3)
C16E C15E C13E 121.3(3)
C20E C15E C13E 121.1(3)
C17E C16E C15E 121.7(4)
C17E C16E H16E 119.2
C15E C16E H16E 119.2
C18E C17E C16E 119.6(3)
C18E C17E H17E 120.2
C16E C17E H17E 120.2
O2E C18E C17E 124.5(3)
O2E C18E C19E 115.8(3)
C17E C18E C19E 119.7(3)
C20E C19E C18E 120.3(3)
C20E C19E H19E 119.9
C18E C19E H19E 119.9
C19E C20E C15E 121.1(3)
C19E C20E H20E 119.4
C15E C20E H20E 119.4
O1E C21E C22E 108.9(3)
O1E C21E H21I 109.9
C22E C21E H21I 109.9
O1E C21E H21J 109.9
C22E C21E H21J 109.9
H21I C21E H21J 108.3
C21E C22E C23E 111.0(3)
C21E C22E H22I 109.4
C23E C22E H22I 109.4
C21E C22E H22J 109.4
C23E C22E H22J 109.4
H22I C22E H22J 108.0
C22E C23E C24E 114.4(3)
C22E C23E H23I 108.7
C24E C23E H23I 108.7
C22E C23E H23J 108.7
C24E C23E H23J 108.7
H23I C23E H23J 107.6
C25E C24E C23E 113.3(4)
C25E C24E H24I 108.9
C23E C24E H24I 108.9
C25E C24E H24J 108.9
C23E C24E H24J 108.9
H24I C24E H24J 107.7
C26E C25E C24E 114.7(4)
C26E C25E H25I 108.6
C24E C25E H25I 108.6
C26E C25E H25J 108.6
C24E C25E H25J 108.6
H25I C25E H25J 107.6
C25E C26E H26M 109.5
C25E C26E H26N 109.5
H26M C26E H26N 109.5
C25E C26E H26O 109.5
H26M C26E H26O 109.5
H26N C26E H26O 109.5
O2E C27E C28E 107.8(3)
O2E C27E H27I 110.1
C28E C27E H27I 110.1
O2E C27E H27J 110.1
C28E C27E H27J 110.1
H27I C27E H27J 108.5
C27E C28E C29E 113.3(3)
C27E C28E H28I 108.9
C29E C28E H28I 108.9
C27E C28E H28J 108.9
C29E C28E H28J 108.9
H28I C28E H28J 107.7
C28E C29E C30E 112.4(3)
C28E C29E H29I 109.1
C30E C29E H29I 109.1
C28E C29E H29J 109.1
C30E C29E H29J 109.1
H29I C29E H29J 107.9
C31E C30E C29E 114.1(3)
C31E C30E H30I 108.7
C29E C30E H30I 108.7
C31E C30E H30J 108.7
C29E C30E H30J 108.7
H30I C30E H30J 107.6
C30E C31E C32E 113.0(3)
C30E C31E H31I 109.0
C32E C31E H31I 109.0
C30E C31E H31J 109.0
C32E C31E H31J 109.0
H31I C31E H31J 107.8
C31E C32E H32M 109.5
C31E C32E H32N 109.5
H32M C32E H32N 109.5
C31E C32E H32O 109.5
H32M C32E H32O 109.5
H32N C32E H32O 109.5
S1E C33E H33M 109.5
S1E C33E H33N 109.5
H33M C33E H33N 109.5
S1E C33E H33O 109.5
H33M C33E H33O 109.5
H33N C33E H33O 109.5
S1E C34E H34M 109.5
S1E C34E H34N 109.5
H34M C34E H34N 109.5
S1E C34E H34O 109.5
H34M C34E H34O 109.5
H34N C34E H34O 109.5
C14E N1E C7E 121.5(3)
C14E N1E Pt1E 123.0(2)
C7E N1E Pt1E 115.6(2)
C3E O1E C21E 117.9(3)
C18E O2E C27E 116.6(3)
C1E Pt1E N1E 80.78(12)
C1E Pt1E S1E 98.67(10)
N1E Pt1E S1E 176.60(9)
C1E Pt1E Cl1E 167.81(10)
N1E Pt1E Cl1E 91.88(8)
S1E Pt1E Cl1E 88.07(3)
O3E S1E C34E 107.27(18)
O3E S1E C33E 105.57(17)
C34E S1E C33E 101.3(2)
O3E S1E Pt1E 122.95(11)
C34E S1E Pt1E 105.16(13)
C33E S1E Pt1E 112.41(13)
C2F C1F C6F 118.1(3)
C2F C1F Pt1F 127.1(3)
C6F C1F Pt1F 114.6(3)
C3F C2F C1F 121.0(3)
C3F C2F H2F 119.5
C1F C2F H2F 119.5
O1F C3F C4F 115.6(3)
O1F C3F C2F 123.7(3)
C4F C3F C2F 120.7(3)
C5F C4F C3F 118.8(3)
C5F C4F H4F 120.6
C3F C4F H4F 120.6
C4F C5F C6F 121.9(4)
C4F C5F H5F 119.1
C6F C5F H5F 119.1
C5F C6F C1F 119.5(3)
C5F C6F C7F 124.2(3)
C1F C6F C7F 116.2(3)
N1F C7F C8F 118.0(3)
N1F C7F C6F 112.5(3)
C8F C7F C6F 129.5(3)
C7F C8F C12F 120.7(3)
C7F C8F C9F 129.3(3)
C12F C8F C9F 109.9(3)
C8F C9F C10F 104.0(3)
C8F C9F H9F1 111.0
C10F C9F H9F1 111.0
C8F C9F H9F2 111.0
C10F C9F H9F2 111.0
H9F1 C9F H9F2 109.0
C11F C10F C9F 105.7(3)
C11F C10F H10K 110.6
C9F C10F H10K 110.6
C11F C10F H10L 110.6
C9F C10F H10L 110.6
H10K C10F H10L 108.7
C12F C11F C10F 103.8(3)
C12F C11F H11K 111.0
C10F C11F H11K 111.0
C12F C11F H11L 111.0
C10F C11F H11L 111.0
H11K C11F H11L 109.0
C8F C12F C13F 120.3(3)
C8F C12F C11F 111.0(3)
C13F C12F C11F 128.7(3)
C14F C13F C12F 116.3(3)
C14F C13F C15F 118.4(3)
C12F C13F C15F 125.2(3)
N1F C14F C13F 123.5(3)
N1F C14F H14F 118.2
C13F C14F H14F 118.2
C16F C15F C20F 117.7(3)
C16F C15F C13F 122.4(3)
C20F C15F C13F 119.9(3)
C17F C16F C15F 121.2(4)
C17F C16F H16F 119.4
C15F C16F H16F 119.4
C18F C17F C16F 119.9(3)
C18F C17F H17F 120.0
C16F C17F H17F 120.1
O2F C18F C17F 125.0(3)
O2F C18F C19F 115.0(3)
C17F C18F C19F 120.0(4)
C20F C19F C18F 119.9(4)
C20F C19F H19F 120.0
C18F C19F H19F 120.0
C19F C20F C15F 121.2(3)
C19F C20F H20F 119.4
C15F C20F H20F 119.4
O1F C21F C22F 110.3(3)
O1F C21F H21K 109.6
C22F C21F H21K 109.6
O1F C21F H21L 109.6
C22F C21F H21L 109.6
H21K C21F H21L 108.1
C21F C22F C23F 109.6(4)
C21F C22F H22K 109.7
C23F C22F H22K 109.7
C21F C22F H22L 109.7
C23F C22F H22L 109.7
H22K C22F H22L 108.2
C24F C23F C22F 115.1(4)
C24F C23F H23K 108.5
C22F C23F H23K 108.5
C24F C23F H23L 108.5
C22F C23F H23L 108.5
H23K C23F H23L 107.5
C23F C24F C25F 114.3(4)
C23F C24F H24K 108.7
C25F C24F H24K 108.7
C23F C24F H24L 108.7
C25F C24F H24L 108.7
H24K C24F H24L 107.6
C26F C25F C24F 112.7(5)
C26F C25F H25K 109.1
C24F C25F H25K 109.1
C26F C25F H25L 109.1
C24F C25F H25L 109.1
H25K C25F H25L 107.8
C25F C26F H26P 109.5
C25F C26F H26Q 109.5
H26P C26F H26Q 109.5
C25F C26F H26R 109.5
H26P C26F H26R 109.5
H26Q C26F H26R 109.5
O2F C27F C28F 107.1(3)
O2F C27F H27K 110.3
C28F C27F H27K 110.3
O2F C27F H27L 110.3
C28F C27F H27L 110.3
H27K C27F H27L 108.6
C27F C28F C29F 114.2(4)
C27F C28F H28K 108.7
C29F C28F H28K 108.7
C27F C28F H28L 108.7
C29F C28F H28L 108.7
H28K C28F H28L 107.6
C28F C29F C30F 111.7(3)
C28F C29F H29K 109.3
C30F C29F H29K 109.3
C28F C29F H29L 109.3
C30F C29F H29L 109.3
H29K C29F H29L 107.9
C31F C30F C29F 113.5(4)
C31F C30F H30K 108.9
C29F C30F H30K 108.9
C31F C30F H30L 108.9
C29F C30F H30L 108.9
H30K C30F H30L 107.7
C30F C31F C32F 113.0(4)
C30F C31F H31K 109.0
C32F C31F H31K 109.0
C30F C31F H31L 109.0
C32F C31F H31L 109.0
H31K C31F H31L 107.8
C31F C32F H32P 109.5
C31F C32F H32Q 109.5
H32P C32F H32Q 109.5
C31F C32F H32R 109.5
H32P C32F H32R 109.5
H32Q C32F H32R 109.5
S1F C33F H33P 109.5
S1F C33F H33Q 109.5
H33P C33F H33Q 109.5
S1F C33F H33R 109.5
H33P C33F H33R 109.5
H33Q C33F H33R 109.5
S1F C34F H34P 109.5
S1F C34F H34Q 109.5
H34P C34F H34Q 109.5
S1F C34F H34R 109.5
H34P C34F H34R 109.5
H34Q C34F H34R 109.5
C14F N1F C7F 121.0(3)
C14F N1F Pt1F 122.8(2)
C7F N1F Pt1F 116.2(2)
C3F O1F C21F 116.4(3)
C18F O2F C27F 116.6(3)
C1F Pt1F N1F 80.18(13)
C1F Pt1F S1F 98.99(10)
N1F Pt1F S1F 177.96(9)
C1F Pt1F Cl1F 168.51(10)
N1F Pt1F Cl1F 92.76(9)
S1F Pt1F Cl1F 87.77(3)
O3F S1F C34F 105.26(17)
O3F S1F C33F 107.16(18)
C34F S1F C33F 100.6(2)
O3F S1F Pt1F 122.11(11)
C34F S1F Pt1F 113.07(13)
C33F S1F Pt1F 106.42(14)

loop_
_geom_bond_atom_site_label_1
_geom_bond_atom_site_label_2
_geom_bond_distance
C1A C2A 1.406(5)
C1A C6A 1.419(5)
C1A Pt1A 2.000(3)
C2A C3A 1.391(5)
C2A H2A 0.9500
C3A O1A 1.375(4)
C3A C4A 1.388(5)
C4A C5A 1.379(5)
C4A H4A 0.9500
C5A C6A 1.406(5)
C5A H5A 0.9500
C6A C7A 1.460(4)
C7A N1A 1.366(4)
C7A C8A 1.400(5)
C8A C12A 1.399(5)
C8A C9A 1.522(5)
C9A C10A 1.537(5)
C9A H9A1 0.9900
C9A H9A2 0.9900
C10A C11A 1.525(5)
C10A H10A 0.9900
C10A H10B 0.9900
C11A C12A 1.513(5)
C11A H11A 0.9900
C11A H11B 0.9900
C12A C13A 1.401(5)
C13A C14A 1.391(5)
C13A C15A 1.480(5)
C14A N1A 1.341(4)
C14A H14A 0.9500
C15A C20A 1.398(5)
C15A C16A 1.401(5)
C16A C17A 1.381(5)
C16A H16A 0.9500
C17A C18A 1.390(5)
C17A H17A 0.9500
C18A O2A 1.371(4)
C18A C19A 1.393(5)
C19A C20A 1.394(5)
C19A H19A 0.9500
C20A H20A 0.9500
C21A O1A 1.425(4)
C21A C22A 1.522(5)
C21A H21A 0.9900
C21A H21B 0.9900
C22A C23A 1.533(6)
C22A H22A 0.9900
C22A H22B 0.9900
C23A C24K 1.481(7)
C23A H23A 0.9900
C23A H23B 0.9900
C24K C25K 1.572(10)
C24K H24A 0.9900
C24K H24B 0.9900
C25K C26K 1.507(13)
C25K H25A 0.9900
C25K H25B 0.9900
C26K H26A 0.9800
C26K H26B 0.9800
C26K H26C 0.9800
C25L C26L 1.39(5)
C25L H25M 0.9900
C25L H25N 0.9900
C26L H26S 0.9800
C26L H26T 0.9800
C26L H26U 0.9800
C27A O2A 1.430(4)
C27A C28A 1.507(5)
C27A H27A 0.9900
C27A H27B 0.9900
C28A C29A 1.534(5)
C28A H28A 0.9900
C28A H28B 0.9900
C29A C30A 1.526(5)
C29A H29A 0.9900
C29A H29B 0.9900
C30A C31A 1.519(5)
C30A H30A 0.9900
C30A H30B 0.9900
C31A C32A 1.527(5)
C31A H31A 0.9900
C31A H31B 0.9900
C32A H32A 0.9800
C32A H32B 0.9800
C32A H32C 0.9800
C33A S1A 1.781(4)
C33A H33A 0.9800
C33A H33B 0.9800
C33A H33C 0.9800
C34A S1A 1.775(4)
C34A H34A 0.9800
C34A H34B 0.9800
C34A H34C 0.9800
Cl1A Pt1A 2.4041(9)
N1A Pt1A 2.064(3)
O3A S1A 1.475(3)
Pt1A S1A 2.2250(8)
C1B C2B 1.401(5)
C1B C6B 1.425(5)
C1B Pt1B 2.008(4)
C2B C3B 1.399(5)
C2B H2B 0.9500
C3B O1B 1.366(4)
C3B C4B 1.383(6)
C4B C5B 1.377(5)
C4B H4B 0.9500
C5B C6B 1.408(5)
C5B H5B 0.9500
C6B C7B 1.461(5)
C7B N1B 1.374(4)
C7B C8B 1.399(5)
C8B C12B 1.394(5)
C8B C9B 1.517(5)
C9B C10B 1.535(5)
C9B H9B1 0.9900
C9B H9B2 0.9900
C10B C11B 1.535(5)
C10B H10C 0.9900
C10B H10D 0.9900
C11B C12B 1.499(5)
C11B H11C 0.9900
C11B H11D 0.9900
C12B C13B 1.401(5)
C13B C14B 1.387(5)
C13B C15B 1.486(5)
C14B N1B 1.343(4)
C14B H14B 0.9500
C15B C20B 1.401(5)
C15B C16B 1.402(5)
C16B C17B 1.382(5)
C16B H16B 0.9500
C17B C18B 1.394(5)
C17B H17B 0.9500
C18B O2B 1.368(4)
C18B C19B 1.383(5)
C19B C20B 1.400(5)
C19B H19B 0.9500
C20B H20B 0.9500
C21G O1B 1.422(5)
C21G C22G 1.520(5)
C21G H21C 0.9900
C21G H21D 0.9900
C22G C23G 1.516(5)
C22G H22C 0.9900
C22G H22D 0.9900
C23G C24G 1.513(5)
C23G H23C 0.9900
C23G H23D 0.9900
C24G C25G 1.518(5)
C24G H24C 0.9900
C24G H24D 0.9900
C25G C26G 1.511(5)
C25G H25C 0.9900
C25G H25D 0.9900
C26G H26D 0.9800
C26G H26E 0.9800
C26G H26F 0.9800
C22H C23H 1.515(5)
C22H H22O 0.9900
C22H H22P 0.9900
C23H C24H 1.510(5)
C23H H23O 0.9900
C23H H23P 0.9900
C24H C25H 1.513(5)
C24H H24O 0.9900
C24H H24P 0.9900
C25H C26H 1.510(5)
C25H H25O 0.9900
C25H H25P 0.9900
C26H H26V 0.9800
C26H H26W 0.9800
C26H H26X 0.9800
C27B O2B 1.436(4)
C27B C28B 1.511(5)
C27B H27C 0.9900
C27B H27D 0.9900
C28B C29B 1.518(5)
C28B H28C 0.9900
C28B H28D 0.9900
C29B C30B 1.531(5)
C29B H29C 0.9900
C29B H29D 0.9900
C30B C31B 1.508(5)
C30B H30C 0.9900
C30B H30D 0.9900
C31B C32B 1.530(5)
C31B H31C 0.9900
C31B H31D 0.9900
C32B H32D 0.9800
C32B H32E 0.9800
C32B H32F 0.9800
C33B S1B 1.780(4)
C33B H33D 0.9800
C33B H33E 0.9800
C33B H33F 0.9800
C34B S1B 1.784(4)
C34B H34D 0.9800
C34B H34E 0.9800
C34B H34F 0.9800
Cl1B Pt1B 2.4040(9)
N1B Pt1B 2.063(3)
O3B S1B 1.478(3)
Pt1B S1B 2.2298(9)
C1C C2C 1.399(5)
C1C C6C 1.414(5)
C1C Pt1C 2.020(4)
C2C C3C 1.399(5)
C2C H2C 0.9500
C3C O1C 1.372(4)
C3C C4C 1.384(5)
C4C C5C 1.381(5)
C4C H4C 0.9500
C5C C6C 1.402(5)
C5C H5C 0.9500
C6C C7C 1.460(5)
C7C N1C 1.371(5)
C7C C8C 1.398(5)
C8C C12C 1.393(5)
C8C C9C 1.520(5)
C9C C10C 1.544(5)
C9C H9C1 0.9900
C9C H9C2 0.9900
C10C C11C 1.541(5)
C10C H10E 0.9900
C10C H10F 0.9900
C11C C12C 1.508(5)
C11C H11E 0.9900
C11C H11F 0.9900
C12C C13C 1.404(5)
C13C C14C 1.398(5)
C13C C15C 1.479(5)
C14C N1C 1.347(4)
C14C H14C 0.9500
C15C C16C 1.397(5)
C15C C20C 1.411(5)
C16C C17C 1.392(5)
C16C H16C 0.9500
C17C C18C 1.388(5)
C17C H17C 0.9500
C18C O2C 1.366(4)
C18C C19C 1.394(5)
C19C C20C 1.378(5)
C19C H19C 0.9500
C20C H20C 0.9500
C21C O1C 1.429(4)
C21C C22C 1.514(5)
C21C H21E 0.9900
C21C H21F 0.9900
C22C C23C 1.528(5)
C22C H22E 0.9900
C22C H22F 0.9900
C23C C24C 1.523(5)
C23C H23E 0.9900
C23C H23F 0.9900
C24C C25C 1.537(6)
C24C H24E 0.9900
C24C H24F 0.9900
C25C C26C 1.493(7)
C25C H25E 0.9900
C25C H25F 0.9900
C26C H26G 0.9800
C26C H26H 0.9800
C26C H26I 0.9800
C27C O2C 1.427(4)
C27C C28C 1.509(6)
C27C H27E 0.9900
C27C H27F 0.9900
C28C C29C 1.522(6)
C28C H28E 0.9900
C28C H28F 0.9900
C29C C30C 1.533(6)
C29C H29E 0.9900
C29C H29F 0.9900
C30C C31C 1.518(6)
C30C H30E 0.9900
C30C H30F 0.9900
C31C C32C 1.511(6)
C31C H31E 0.9900
C31C H31F 0.9900
C32C H32G 0.9800
C32C H32H 0.9800
C32C H32I 0.9800
C33C S1C 1.786(4)
C33C H33G 0.9800
C33C H33H 0.9800
C33C H33I 0.9800
C34C S1C 1.786(4)
C34C H34G 0.9800
C34C H34H 0.9800
C34C H34I 0.9800
Cl1C Pt1C 2.4175(9)
N1C Pt1C 2.055(3)
O3C S1C 1.478(3)
Pt1C S1C 2.2287(9)
C1D C2D 1.402(5)
C1D C6D 1.421(5)
C1D Pt1D 2.004(3)
C2D C3D 1.395(5)
C2D H2D 0.9500
C3D O1D 1.372(4)
C3D C4D 1.397(5)
C4D C5D 1.375(5)
C4D H4D 0.9500
C5D C6D 1.403(5)
C5D H5D 0.9500
C6D C7D 1.460(5)
C7D N1D 1.382(4)
C7D C8D 1.395(5)
C8D C12D 1.398(5)
C8D C9D 1.520(5)
C9D C10D 1.540(5)
C9D H9D1 0.9900
C9D H9D2 0.9900
C10D C11D 1.533(5)
C10D H10G 0.9900
C10D H10H 0.9900
C11D C12D 1.503(5)
C11D H11G 0.9900
C11D H11H 0.9900
C12D C13D 1.394(5)
C13D C14D 1.395(5)
C13D C15D 1.480(5)
C14D N1D 1.333(4)
C14D H14D 0.9500
C15D C20D 1.394(5)
C15D C16D 1.407(5)
C16D C17D 1.379(5)
C16D H16D 0.9500
C17D C18D 1.391(5)
C17D H17D 0.9500
C18D O2D 1.370(4)
C18D C19D 1.397(5)
C19D C20D 1.396(5)
C19D H19D 0.9500
C20D H20D 0.9500
C21D O1D 1.430(4)
C21D C22D 1.518(5)
C21D H21G 0.9900
C21D H21H 0.9900
C22D C23D 1.528(5)
C22D H22G 0.9900
C22D H22H 0.9900
C23D C24D 1.512(5)
C23D H23G 0.9900
C23D H23H 0.9900
C24D C25D 1.538(6)
C24D H24G 0.9900
C24D H24H 0.9900
C25D C26D 1.492(7)
C25D H25G 0.9900
C25D H25H 0.9900
C26D H26J 0.9800
C26D H26K 0.9800
C26D H26L 0.9800
C27D O2D 1.433(4)
C27D C28D 1.519(5)
C27D H27G 0.9900
C27D H27H 0.9900
C28D C29I 1.517(6)
C28D H28G 0.9900
C28D H28H 0.9900
C29I C30I 1.592(8)
C29I H29G 0.9900
C29I H29H 0.9900
C30I C31I 1.488(11)
C30I H30G 0.9900
C30I H30H 0.9900
C31I C32I 1.498(8)
C31I H31G 0.9900
C31I H31H 0.9900
C32I H32J 0.9800
C32I H32K 0.9800
C32I H32L 0.9800
C30J C31J 1.48(2)
C30J H30Q 0.9900
C30J H30R 0.9900
C31J H31Q 0.9900
C31J H31R 0.9900
C33D S1D 1.775(4)
C33D H33J 0.9800
C33D H33K 0.9800
C33D H33L 0.9800
C34D S1D 1.780(4)
C34D H34J 0.9800
C34D H34K 0.9800
C34D H34L 0.9800
Cl1D Pt1D 2.4127(9)
N1D Pt1D 2.068(3)
O3D S1D 1.474(3)
Pt1D S1D 2.2281(8)
C1E C2E 1.406(5)
C1E C6E 1.425(5)
C1E Pt1E 2.000(3)
C2E C3E 1.393(5)
C2E H2E 0.9500
C3E O1E 1.372(4)
C3E C4E 1.392(5)
C4E C5E 1.368(5)
C4E H4E 0.9500
C5E C6E 1.401(5)
C5E H5E 0.9500
C6E C7E 1.465(5)
C7E N1E 1.372(4)
C7E C8E 1.400(5)
C8E C12E 1.394(5)
C8E C9E 1.514(5)
C9E C10E 1.538(5)
C9E H9E1 0.9900
C9E H9E2 0.9900
C10E C11E 1.529(5)
C10E H10I 0.9900
C10E H10J 0.9900
C11E C12E 1.505(5)
C11E H11I 0.9900
C11E H11J 0.9900
C12E C13E 1.401(5)
C13E C14E 1.389(5)
C13E C15E 1.482(5)
C14E N1E 1.334(4)
C14E H14E 0.9500
C15E C16E 1.400(5)
C15E C20E 1.403(5)
C16E C17E 1.394(5)
C16E H16E 0.9500
C17E C18E 1.385(5)
C17E H17E 0.9500
C18E O2E 1.365(4)
C18E C19E 1.396(5)
C19E C20E 1.385(5)
C19E H19E 0.9500
C20E H20E 0.9500
C21E O1E 1.437(4)
C21E C22E 1.508(5)
C21E H21I 0.9900
C21E H21J 0.9900
C22E C23E 1.525(5)
C22E H22I 0.9900
C22E H22J 0.9900
C23E C24E 1.530(5)
C23E H23I 0.9900
C23E H23J 0.9900
C24E C25E 1.529(6)
C24E H24I 0.9900
C24E H24J 0.9900
C25E C26E 1.497(7)
C25E H25I 0.9900
C25E H25J 0.9900
C26E H26M 0.9800
C26E H26N 0.9800
C26E H26O 0.9800
C27E O2E 1.435(4)
C27E C28E 1.514(5)
C27E H27I 0.9900
C27E H27J 0.9900
C28E C29E 1.516(6)
C28E H28I 0.9900
C28E H28J 0.9900
C29E C30E 1.520(5)
C29E H29I 0.9900
C29E H29J 0.9900
C30E C31E 1.519(6)
C30E H30I 0.9900
C30E H30J 0.9900
C31E C32E 1.523(6)
C31E H31I 0.9900
C31E H31J 0.9900
C32E H32M 0.9800
C32E H32N 0.9800
C32E H32O 0.9800
C33E S1E 1.784(4)
C33E H33M 0.9800
C33E H33N 0.9800
C33E H33O 0.9800
C34E S1E 1.779(4)
C34E H34M 0.9800
C34E H34N 0.9800
C34E H34O 0.9800
Cl1E Pt1E 2.4122(9)
N1E Pt1E 2.063(3)
O3E S1E 1.479(3)
Pt1E S1E 2.2220(8)
C1F C2F 1.403(5)
C1F C6F 1.416(5)
C1F Pt1F 1.999(4)
C2F C3F 1.396(5)
C2F H2F 0.9500
C3F O1F 1.376(4)
C3F C4F 1.394(5)
C4F C5F 1.378(5)
C4F H4F 0.9500
C5F C6F 1.403(5)
C5F H5F 0.9500
C6F C7F 1.455(5)
C7F N1F 1.380(5)
C7F C8F 1.397(5)
C8F C12F 1.397(5)
C8F C9F 1.519(5)
C9F C10F 1.545(5)
C9F H9F1 0.9900
C9F H9F2 0.9900
C10F C11F 1.536(5)
C10F H10K 0.9900
C10F H10L 0.9900
C11F C12F 1.511(5)
C11F H11K 0.9900
C11F H11L 0.9900
C12F C13F 1.402(5)
C13F C14F 1.395(5)
C13F C15F 1.479(5)
C14F N1F 1.337(5)
C14F H14F 0.9500
C15F C16F 1.396(5)
C15F C20F 1.410(5)
C16F C17F 1.395(5)
C16F H16F 0.9500
C17F C18F 1.381(5)
C17F H17F 0.9500
C18F O2F 1.370(5)
C18F C19F 1.394(5)
C19F C20F 1.380(5)
C19F H19F 0.9500
C20F H20F 0.9500
C21F O1F 1.426(5)
C21F C22F 1.505(5)
C21F H21K 0.9900
C21F H21L 0.9900
C22F C23F 1.522(6)
C22F H22K 0.9900
C22F H22L 0.9900
C23F C24F 1.510(6)
C23F H23K 0.9900
C23F H23L 0.9900
C24F C25F 1.530(7)
C24F H24K 0.9900
C24F H24L 0.9900
C25F C26F 1.501(7)
C25F H25K 0.9900
C25F H25L 0.9900
C26F H26P 0.9800
C26F H26Q 0.9800
C26F H26R 0.9800
C27F O2F 1.433(5)
C27F C28F 1.506(6)
C27F H27K 0.9900
C27F H27L 0.9900
C28F C29F 1.516(6)
C28F H28K 0.9900
C28F H28L 0.9900
C29F C30F 1.526(5)
C29F H29K 0.9900
C29F H29L 0.9900
C30F C31F 1.514(6)
C30F H30K 0.9900
C30F H30L 0.9900
C31F C32F 1.518(6)
C31F H31K 0.9900
C31F H31L 0.9900
C32F H32P 0.9800
C32F H32Q 0.9800
C32F H32R 0.9800
C33F S1F 1.781(4)
C33F H33P 0.9800
C33F H33Q 0.9800
C33F H33R 0.9800
C34F S1F 1.781(4)
C34F H34P 0.9800
C34F H34Q 0.9800
C34F H34R 0.9800
Cl1F Pt1F 2.4132(9)
N1F Pt1F 2.053(3)
O3F S1F 1.477(3)
Pt1F S1F 2.2270(9)

loop_
_geom_torsion_atom_site_label_1
_geom_torsion_atom_site_label_2
_geom_torsion_atom_site_label_3
_geom_torsion_atom_site_label_4
_geom_torsion
C6A C1A C2A C3A -1.7(5)
Pt1A C1A C2A C3A -176.0(3)
C1A C2A C3A O1A 178.5(3)
C1A C2A C3A C4A -0.9(5)
O1A C3A C4A C5A -176.8(3)
C2A C3A C4A C5A 2.6(6)
C3A C4A C5A C6A -1.7(6)
C4A C5A C6A C1A -1.0(5)
C4A C5A C6A C7A -178.9(3)
C2A C1A C6A C5A 2.6(5)
Pt1A C1A C6A C5A 177.7(3)
C2A C1A C6A C7A -179.3(3)
Pt1A C1A C6A C7A -4.2(4)
C5A C6A C7A N1A 178.4(3)
C1A C6A C7A N1A 0.4(4)
C5A C6A C7A C8A -2.9(6)
C1A C6A C7A C8A 179.0(3)
N1A C7A C8A C12A 0.4(5)
C6A C7A C8A C12A -178.1(3)
N1A C7A C8A C9A 179.8(3)
C6A C7A C8A C9A 1.3(6)
C12A C8A C9A C10A -14.4(4)
C7A C8A C9A C10A 166.2(4)
C8A C9A C10A C11A 24.6(4)
C9A C10A C11A C12A -25.5(4)
C7A C8A C12A C13A -3.9(5)
C9A C8A C12A C13A 176.6(3)
C7A C8A C12A C11A 177.8(3)
C9A C8A C12A C11A -1.7(4)
C10A C11A C12A C8A 17.2(4)
C10A C11A C12A C13A -160.9(4)
C8A C12A C13A C14A 3.0(5)
C11A C12A C13A C14A -178.9(4)
C8A C12A C13A C15A -176.1(3)
C11A C12A C13A C15A 1.9(6)
C12A C13A C14A N1A 1.2(5)
C15A C13A C14A N1A -179.6(3)
C14A C13A C15A C20A -43.1(5)
C12A C13A C15A C20A 136.0(4)
C14A C13A C15A C16A 137.9(4)
C12A C13A C15A C16A -43.0(5)
C20A C15A C16A C17A -0.2(5)
C13A C15A C16A C17A 178.8(3)
C15A C16A C17A C18A -0.8(6)
C16A C17A C18A O2A -179.6(3)
C16A C17A C18A C19A 0.7(6)
O2A C18A C19A C20A -179.2(3)
C17A C18A C19A C20A 0.4(6)
C18A C19A C20A C15A -1.5(6)
C16A C15A C20A C19A 1.4(5)
C13A C15A C20A C19A -177.6(3)
O1A C21A C22A C23A -164.0(4)
C21A C22A C23A C24K -62.5(6)
C22A C23A C24K C25K 177.3(5)
C23A C24K C25K C26K 75.1(9)
O2A C27A C28A C29A 175.0(3)
C27A C28A C29A C30A 173.0(3)
C28A C29A C30A C31A 75.6(4)
C29A C30A C31A C32A -177.3(4)
C13A C14A N1A C7A -4.8(5)
C13A C14A N1A Pt1A 174.2(3)
C8A C7A N1A C14A 3.8(5)
C6A C7A N1A C14A -177.4(3)
C8A C7A N1A Pt1A -175.3(2)
C6A C7A N1A Pt1A 3.5(4)
C4A C3A O1A C21A 171.8(3)
C2A C3A O1A C21A -7.6(5)
C22A C21A O1A C3A -175.9(3)
C17A C18A O2A C27A 178.8(3)
C19A C18A O2A C27A -1.6(5)
C28A C27A O2A C18A -178.8(3)
C2A C1A Pt1A N1A 179.1(3)
C6A C1A Pt1A N1A 4.6(2)
C2A C1A Pt1A S1A 2.6(3)
C6A C1A Pt1A S1A -171.9(2)
C2A C1A Pt1A Cl1A 131.3(5)
C6A C1A Pt1A Cl1A -43.2(7)
C14A N1A Pt1A C1A 176.4(3)
C7A N1A Pt1A C1A -4.6(2)
C14A N1A Pt1A Cl1A -11.1(3)
C7A N1A Pt1A Cl1A 168.0(2)
C1A Pt1A S1A O3A -18.19(18)
Cl1A Pt1A S1A O3A 169.63(15)
C1A Pt1A S1A C34A 104.78(17)
Cl1A Pt1A S1A C34A -67.40(14)
C1A Pt1A S1A C33A -145.36(18)
Cl1A Pt1A S1A C33A 42.45(16)
C6B C1B C2B C3B 0.3(5)
Pt1B C1B C2B C3B 175.8(3)
C1B C2B C3B O1B -178.3(3)
C1B C2B C3B C4B 1.1(6)
O1B C3B C4B C5B 177.4(3)
C2B C3B C4B C5B -2.0(6)
C3B C4B C5B C6B 1.5(6)
C4B C5B C6B C1B -0.1(6)
C4B C5B C6B C7B -180.0(4)
C2B C1B C6B C5B -0.8(5)
Pt1B C1B C6B C5B -176.8(3)
C2B C1B C6B C7B 179.1(3)
Pt1B C1B C6B C7B 3.0(4)
C5B C6B C7B N1B 179.8(3)
C1B C6B C7B N1B 0.0(5)
C5B C6B C7B C8B -0.1(6)
C1B C6B C7B C8B -179.9(4)
N1B C7B C8B C12B -1.5(5)
C6B C7B C8B C12B 178.5(3)
N1B C7B C8B C9B 178.4(3)
C6B C7B C8B C9B -1.6(6)
C12B C8B C9B C10B 13.6(4)
C7B C8B C9B C10B -166.3(4)
C8B C9B C10B C11B -23.6(4)
C9B C10B C11B C12B 25.1(4)
C7B C8B C12B C13B 3.6(5)
C9B C8B C12B C13B -176.3(3)
C7B C8B C12B C11B -177.8(3)
C9B C8B C12B C11B 2.3(4)
C10B C11B C12B C8B -17.3(4)
C10B C11B C12B C13B 161.2(4)
C8B C12B C13B C14B -2.6(5)
C11B C12B C13B C14B 179.0(4)
C8B C12B C13B C15B 176.4(3)
C11B C12B C13B C15B -2.0(6)
C12B C13B C14B N1B -0.5(5)
C15B C13B C14B N1B -179.5(3)
C14B C13B C15B C20B 41.3(5)
C12B C13B C15B C20B -137.6(4)
C14B C13B C15B C16B -140.8(4)
C12B C13B C15B C16B 40.3(5)
C20B C15B C16B C17B 0.0(5)
C13B C15B C16B C17B -178.0(3)
C15B C16B C17B C18B 1.7(6)
C16B C17B C18B O2B 178.4(3)
C16B C17B C18B C19B -2.3(6)
O2B C18B C19B C20B -179.6(3)
C17B C18B C19B C20B 1.2(6)
C18B C19B C20B C15B 0.5(6)
C16B C15B C20B C19B -1.0(5)
C13B C15B C20B C19B 176.9(3)
O1B C21G C22G C23G 160.6(9)
C21G C22G C23G C24G 61.4(14)
C22G C23G C24G C25G 164.5(11)
C23G C24G C25G C26G 174.5(14)
C22H C23H C24H C25H 173.2(18)
C23H C24H C25H C26H 158(3)
O2B C27B C28B C29B -170.7(3)
C27B C28B C29B C30B 178.6(3)
C28B C29B C30B C31B -176.9(3)
C29B C30B C31B C32B 178.2(3)
C13B C14B N1B C7B 2.6(5)
C13B C14B N1B Pt1B -175.8(3)
C8B C7B N1B C14B -1.6(5)
C6B C7B N1B C14B 178.5(3)
C8B C7B N1B Pt1B 177.0(3)
C6B C7B N1B Pt1B -3.0(4)
C4B C3B O1B C21G -171.6(3)
C2B C3B O1B C21G 7.8(6)
C22G C21G O1B C3B 177.0(6)
C19B C18B O2B C27B 8.0(5)
C17B C18B O2B C27B -172.7(3)
C28B C27B O2B C18B 174.2(3)
C2B C1B Pt1B N1B -179.1(3)
C6B C1B Pt1B N1B -3.5(3)
C2B C1B Pt1B S1B -2.6(3)
C6B C1B Pt1B S1B 173.0(2)
C14B N1B Pt1B C1B -177.8(3)
C7B N1B Pt1B C1B 3.7(3)
C14B N1B Pt1B Cl1B 9.5(3)
C7B N1B Pt1B Cl1B -169.0(2)
C1B Pt1B S1B O3B 22.04(19)
Cl1B Pt1B S1B O3B -165.69(17)
C1B Pt1B S1B C33B 149.55(19)
Cl1B Pt1B S1B C33B -38.18(16)
C1B Pt1B S1B C34B -100.19(18)
Cl1B Pt1B S1B C34B 72.08(15)
C6C C1C C2C C3C -0.5(5)
Pt1C C1C C2C C3C 171.9(3)
C1C C2C C3C O1C -177.5(3)
C1C C2C C3C C4C 0.6(6)
O1C C3C C4C C5C 177.7(3)
C2C C3C C4C C5C -0.5(6)
C3C C4C C5C C6C 0.4(6)
C4C C5C C6C C1C -0.3(6)
C4C C5C C6C C7C -178.6(4)
C2C C1C C6C C5C 0.3(5)
Pt1C C1C C6C C5C -173.0(3)
C2C C1C C6C C7C 178.8(3)
Pt1C C1C C6C C7C 5.4(4)
C5C C6C C7C N1C 176.6(3)
C1C C6C C7C N1C -1.8(5)
C5C C6C C7C C8C -4.0(6)
C1C C6C C7C C8C 177.6(4)
N1C C7C C8C C12C -0.3(5)
C6C C7C C8C C12C -179.6(4)
N1C C7C C8C C9C 180.0(4)
C6C C7C C8C C9C 0.7(7)
C12C C8C C9C C10C 14.1(4)
C7C C8C C9C C10C -166.2(4)
C8C C9C C10C C11C -22.3(4)
C9C C10C C11C C12C 22.4(4)
C7C C8C C12C C13C 2.7(5)
C9C C8C C12C C13C -177.5(3)
C7C C8C C12C C11C -179.6(3)
C9C C8C C12C C11C 0.2(4)
C10C C11C C12C C8C -14.3(4)
C10C C11C C12C C13C 163.1(4)
C8C C12C C13C C14C -3.2(5)
C11C C12C C13C C14C 179.6(4)
C8C C12C C13C C15C 175.0(3)
C11C C12C C13C C15C -2.3(6)
C12C C13C C14C N1C 1.4(5)
C15C C13C C14C N1C -176.8(3)
C14C C13C C15C C16C -146.4(4)
C12C C13C C15C C16C 35.4(6)
C14C C13C C15C C20C 35.1(5)
C12C C13C C15C C20C -143.0(4)
C20C C15C C16C C17C -1.2(5)
C13C C15C C16C C17C -179.7(3)
C15C C16C C17C C18C 0.2(6)
C16C C17C C18C O2C -178.4(3)
C16C C17C C18C C19C 1.3(6)
O2C C18C C19C C20C 178.1(4)
C17C C18C C19C C20C -1.7(6)
C18C C19C C20C C15C 0.6(6)
C16C C15C C20C C19C 0.8(6)
C13C C15C C20C C19C 179.4(4)
O1C C21C C22C C23C 173.4(3)
C21C C22C C23C C24C 172.3(4)
C22C C23C C24C C25C 174.9(4)
C23C C24C C25C C26C 65.1(6)
O2C C27C C28C C29C 54.7(5)
C27C C28C C29C C30C 178.2(4)
C28C C29C C30C C31C 176.2(4)
C29C C30C C31C C32C 65.2(5)
C13C C14C N1C C7C 0.9(5)
C13C C14C N1C Pt1C -178.4(3)
C8C C7C N1C C14C -1.5(5)
C6C C7C N1C C14C 177.9(3)
C8C C7C N1C Pt1C 177.8(3)
C6C C7C N1C Pt1C -2.7(4)
C4C C3C O1C C21C -171.8(3)
C2C C3C O1C C21C 6.4(5)
C22C C21C O1C C3C 169.1(3)
C17C C18C O2C C27C 12.0(6)
C19C C18C O2C C27C -167.7(4)
C28C C27C O2C C18C 157.5(3)
C2C C1C Pt1C N1C -178.0(3)
C6C C1C Pt1C N1C -5.2(3)
C2C C1C Pt1C S1C -2.3(3)
C6C C1C Pt1C S1C 170.4(2)
C2C C1C Pt1C Cl1C -126.5(5)
C6C C1C Pt1C Cl1C 46.2(7)
C14C N1C Pt1C C1C -176.2(3)
C7C N1C Pt1C C1C 4.5(3)
C14C N1C Pt1C Cl1C 12.3(3)
C7C N1C Pt1C Cl1C -167.0(2)
C1C Pt1C S1C O3C 23.81(18)
Cl1C Pt1C S1C O3C -165.22(15)
C1C Pt1C S1C C33C -98.55(17)
Cl1C Pt1C S1C C33C 72.42(15)
C1C Pt1C S1C C34C 152.22(19)
Cl1C Pt1C S1C C34C -36.81(17)
C6D C1D C2D C3D 0.2(5)
Pt1D C1D C2D C3D -173.4(3)
C1D C2D C3D O1D 177.2(3)
C1D C2D C3D C4D -1.3(5)
O1D C3D C4D C5D -176.8(3)
C2D C3D C4D C5D 1.8(5)
C3D C4D C5D C6D -1.2(6)
C4D C5D C6D C1D 0.0(5)
C4D C5D C6D C7D -179.5(3)
C2D C1D C6D C5D 0.5(5)
Pt1D C1D C6D C5D 174.8(3)
C2D C1D C6D C7D -180.0(3)
Pt1D C1D C6D C7D -5.6(4)
C5D C6D C7D N1D -178.9(3)
C1D C6D C7D N1D 1.6(4)
C5D C6D C7D C8D 2.0(6)
C1D C6D C7D C8D -177.6(3)
N1D C7D C8D C12D 0.0(5)
C6D C7D C8D C12D 179.1(3)
N1D C7D C8D C9D -178.2(3)
C6D C7D C8D C9D 0.9(6)
C7D C8D C9D C10D 164.0(4)
C12D C8D C9D C10D -14.3(4)
C8D C9D C10D C11D 24.4(4)
C9D C10D C11D C12D -25.6(4)
C7D C8D C12D C13D -2.2(5)
C9D C8D C12D C13D 176.3(3)
C7D C8D C12D C11D 179.6(3)
C9D C8D C12D C11D -1.9(4)
C10D C11D C12D C13D -160.6(4)
C10D C11D C12D C8D 17.4(4)
C8D C12D C13D C14D 1.8(5)
C11D C12D C13D C14D 179.7(3)
C8D C12D C13D C15D -175.5(3)
C11D C12D C13D C15D 2.3(6)
C12D C13D C14D N1D 0.8(5)
C15D C13D C14D N1D 178.2(3)
C12D C13D C15D C20D 135.7(4)
C14D C13D C15D C20D -41.4(5)
C12D C13D C15D C16D -42.1(5)
C14D C13D C15D C16D 140.7(4)
C20D C15D C16D C17D -1.3(5)
C13D C15D C16D C17D 176.6(3)
C15D C16D C17D C18D -1.1(5)
C16D C17D C18D O2D -177.5(3)
C16D C17D C18D C19D 2.4(5)
O2D C18D C19D C20D 178.6(3)
C17D C18D C19D C20D -1.3(5)
C16D C15D C20D C19D 2.4(5)
C13D C15D C20D C19D -175.5(3)
C18D C19D C20D C15D -1.1(5)
O1D C21D C22D C23D -172.3(3)
C21D C22D C23D C24D -173.5(4)
C22D C23D C24D C25D -178.9(4)
C23D C24D C25D C26D -179.2(4)
O2D C27D C28D C29I -172.3(4)
C27D C28D C29I C30I -165.3(5)
C28D C29I C30I C31I -53.0(9)
C29I C30I C31I C32I -165.1(5)
C13D C14D N1D C7D -3.1(5)
C13D C14D N1D Pt1D 177.2(3)
C8D C7D N1D C14D 2.6(5)
C6D C7D N1D C14D -176.6(3)
C8D C7D N1D Pt1D -177.7(2)
C6D C7D N1D Pt1D 3.1(4)
C2D C3D O1D C21D -4.7(5)
C4D C3D O1D C21D 173.8(3)
C22D C21D O1D C3D -175.1(3)
C17D C18D O2D C27D -172.9(3)
C19D C18D O2D C27D 7.2(5)
C28D C27D O2D C18D -179.3(4)
C2D C1D Pt1D N1D 179.3(3)
C6D C1D Pt1D N1D 5.5(2)
C2D C1D Pt1D S1D 1.2(3)
C6D C1D Pt1D S1D -172.6(2)
C2D C1D Pt1D Cl1D 124.8(4)
C6D C1D Pt1D Cl1D -49.0(6)
C14D N1D Pt1D C1D 174.9(3)
C7D N1D Pt1D C1D -4.8(2)
C14D N1D Pt1D Cl1D -14.9(3)
C7D N1D Pt1D Cl1D 165.4(2)
C1D Pt1D S1D O3D -22.84(18)
Cl1D Pt1D S1D O3D 167.15(15)
C1D Pt1D S1D C33D 100.05(19)
Cl1D Pt1D S1D C33D -69.96(16)
C1D Pt1D S1D C34D -149.87(19)
Cl1D Pt1D S1D C34D 40.11(17)
C6E C1E C2E C3E 0.8(5)
Pt1E C1E C2E C3E -171.7(3)
C1E C2E C3E O1E 175.9(3)
C1E C2E C3E C4E -1.8(5)
O1E C3E C4E C5E -176.0(3)
C2E C3E C4E C5E 1.9(5)
C3E C4E C5E C6E -1.0(6)
C4E C5E C6E C1E 0.0(5)
C4E C5E C6E C7E 179.0(3)
C2E C1E C6E C5E 0.1(5)
Pt1E C1E C6E C5E 173.6(3)
C2E C1E C6E C7E -178.9(3)
Pt1E C1E C6E C7E -5.4(4)
C5E C6E C7E N1E -177.7(3)
C1E C6E C7E N1E 1.3(4)
C5E C6E C7E C8E 2.7(6)
C1E C6E C7E C8E -178.3(3)
N1E C7E C8E C12E 0.7(5)
C6E C7E C8E C12E -179.8(3)
N1E C7E C8E C9E -178.6(3)
C6E C7E C8E C9E 1.0(6)
C12E C8E C9E C10E -13.2(4)
C7E C8E C9E C10E 166.1(4)
C8E C9E C10E C11E 23.2(4)
C9E C10E C11E C12E -24.7(4)
C7E C8E C12E C13E -3.0(5)
C9E C8E C12E C13E 176.4(3)
C7E C8E C12E C11E 178.2(3)
C9E C8E C12E C11E -2.4(4)
C10E C11E C12E C8E 17.0(4)
C10E C11E C12E C13E -161.6(4)
C8E C12E C13E C14E 2.4(5)
C11E C12E C13E C14E -179.1(3)
C8E C12E C13E C15E -177.1(3)
C11E C12E C13E C15E 1.5(6)
C12E C13E C14E N1E 0.4(5)
C15E C13E C14E N1E 180.0(3)
C14E C13E C15E C16E 143.5(4)
C12E C13E C15E C16E -37.1(5)
C14E C13E C15E C20E -36.6(5)
C12E C13E C15E C20E 142.8(4)
C20E C15E C16E C17E 2.5(6)
C13E C15E C16E C17E -177.7(3)
C15E C16E C17E C18E -1.1(6)
C16E C17E C18E O2E 177.6(4)
C16E C17E C18E C19E -1.0(6)
O2E C18E C19E C20E -177.0(3)
C17E C18E C19E C20E 1.7(6)
C18E C19E C20E C15E -0.3(6)
C16E C15E C20E C19E -1.7(5)
C13E C15E C20E C19E 178.4(3)
O1E C21E C22E C23E -172.2(3)
C21E C22E C23E C24E -173.0(4)
C22E C23E C24E C25E -173.1(4)
C23E C24E C25E C26E -66.8(5)
O2E C27E C28E C29E -58.7(5)
C27E C28E C29E C30E -169.6(4)
C28E C29E C30E C31E -176.1(4)
C29E C30E C31E C32E 179.8(4)
C13E C14E N1E C7E -2.8(5)
C13E C14E N1E Pt1E 176.3(3)
C8E C7E N1E C14E 2.2(5)
C6E C7E N1E C14E -177.5(3)
C8E C7E N1E Pt1E -177.0(2)
C6E C7E N1E Pt1E 3.4(4)
C4E C3E O1E C21E 174.6(3)
C2E C3E O1E C21E -3.3(5)
C22E C21E O1E C3E -172.1(3)
C17E C18E O2E C27E -1.1(5)
C19E C18E O2E C27E 177.6(3)
C28E C27E O2E C18E 179.9(3)
C2E C1E Pt1E N1E 178.2(3)
C6E C1E Pt1E N1E 5.5(2)
C2E C1E Pt1E S1E 1.6(3)
C6E C1E Pt1E S1E -171.1(2)
C2E C1E Pt1E Cl1E 124.6(4)
C6E C1E Pt1E Cl1E -48.1(6)
C14E N1E Pt1E C1E 175.9(3)
C7E N1E Pt1E C1E -5.0(2)
C14E N1E Pt1E Cl1E -13.9(3)
C7E N1E Pt1E Cl1E 165.2(2)
C1E Pt1E S1E O3E -22.09(17)
Cl1E Pt1E S1E O3E 168.12(15)
C1E Pt1E S1E C34E 100.74(17)
Cl1E Pt1E S1E C34E -69.05(15)
C1E Pt1E S1E C33E -149.91(18)
Cl1E Pt1E S1E C33E 40.29(16)
C6F C1F C2F C3F -1.3(5)
Pt1F C1F C2F C3F -175.2(3)
C1F C2F C3F O1F 178.9(3)
C1F C2F C3F C4F -0.2(6)
O1F C3F C4F C5F -177.7(3)
C2F C3F C4F C5F 1.5(6)
C3F C4F C5F C6F -1.3(6)
C4F C5F C6F C1F -0.3(5)
C4F C5F C6F C7F -180.0(3)
C2F C1F C6F C5F 1.6(5)
Pt1F C1F C6F C5F 176.2(3)
C2F C1F C6F C7F -178.7(3)
Pt1F C1F C6F C7F -4.1(4)
C5F C6F C7F N1F 180.0(3)
C1F C6F C7F N1F 0.3(5)
C5F C6F C7F C8F 0.3(6)
C1F C6F C7F C8F -179.4(4)
N1F C7F C8F C12F -2.0(5)
C6F C7F C8F C12F 177.7(4)
N1F C7F C8F C9F 179.0(4)
C6F C7F C8F C9F -1.2(7)
C7F C8F C9F C10F 166.2(4)
C12F C8F C9F C10F -12.8(4)
C8F C9F C10F C11F 22.1(4)
C9F C10F C11F C12F -23.0(4)
C7F C8F C12F C13F -1.5(5)
C9F C8F C12F C13F 177.6(3)
C7F C8F C12F C11F 179.0(3)
C9F C8F C12F C11F -1.9(4)
C10F C11F C12F C8F 15.8(4)
C10F C11F C12F C13F -163.6(4)
C8F C12F C13F C14F 2.9(5)
C11F C12F C13F C14F -177.8(4)
C8F C12F C13F C15F -175.2(3)
C11F C12F C13F C15F 4.1(6)
C12F C13F C14F N1F -0.7(5)
C15F C13F C14F N1F 177.5(3)
C14F C13F C15F C16F 143.1(4)
C12F C13F C15F C16F -38.8(6)
C14F C13F C15F C20F -35.3(5)
C12F C13F C15F C20F 142.8(4)
C20F C15F C16F C17F 2.6(6)
C13F C15F C16F C17F -175.9(3)
C15F C16F C17F C18F 0.2(6)
C16F C17F C18F O2F 175.5(4)
C16F C17F C18F C19F -3.8(6)
O2F C18F C19F C20F -174.9(3)
C17F C18F C19F C20F 4.4(6)
C18F C19F C20F C15F -1.5(6)
C16F C15F C20F C19F -1.9(5)
C13F C15F C20F C19F 176.6(3)
O1F C21F C22F C23F 172.6(4)
C21F C22F C23F C24F 165.1(4)
C22F C23F C24F C25F 176.7(4)
C23F C24F C25F C26F 168.4(5)
O2F C27F C28F C29F -57.1(5)
C27F C28F C29F C30F -171.4(4)
C28F C29F C30F C31F -175.4(4)
C29F C30F C31F C32F -65.6(5)
C13F C14F N1F C7F -2.9(5)
C13F C14F N1F Pt1F 178.0(3)
C8F C7F N1F C14F 4.2(5)
C6F C7F N1F C14F -175.6(3)
C8F C7F N1F Pt1F -176.6(3)
C6F C7F N1F Pt1F 3.6(4)
C4F C3F O1F C21F 169.5(3)
C2F C3F O1F C21F -9.7(5)
C22F C21F O1F C3F -179.8(3)
C17F C18F O2F C27F -4.1(6)
C19F C18F O2F C27F 175.2(4)
C28F C27F O2F C18F -172.3(3)
C2F C1F Pt1F N1F 178.6(3)
C6F C1F Pt1F N1F 4.6(3)
C2F C1F Pt1F S1F 0.5(3)
C6F C1F Pt1F S1F -173.6(2)
C2F C1F Pt1F Cl1F 126.0(5)
C6F C1F Pt1F Cl1F -48.1(7)
C14F N1F Pt1F C1F 174.6(3)
C7F N1F Pt1F C1F -4.6(3)
C14F N1F Pt1F Cl1F -14.6(3)
C7F N1F Pt1F Cl1F 166.3(2)
C1F Pt1F S1F O3F -21.35(18)
Cl1F Pt1F S1F O3F 168.00(15)
C1F Pt1F S1F C34F -148.58(18)
Cl1F Pt1F S1F C34F 40.77(16)
C1F Pt1F S1F C33F 101.88(17)
Cl1F Pt1F S1F C33F -68.77(14)
